data_4118411
loop_
_publ_author_name
'Boris Kosog'
'Christos E. Kefalidis'
'Frank W. Heinemann'
'Laurent Maron'
'Karsten Meyer'

_publ_contact_author
;                                                                               
        Prof. Dr. K. Meyer       
        Department of Chemistry and Pharmacy
        Inorganic Chemistry
        Universit\"at Erlangen-N\"urnberg                   
        Egerlandstr. 1                                     
        D-91058 Erlangen                               
        Bundesrepublik Deutschland                             
;
_publ_contact_author_email Karsten.Meyer@chemie.uni-erlangen.de
_publ_contact_author_fax '049 9131 852-7367'
_publ_contact_author_phone '049 9131 852-7360'
_publ_section_title
;
 Uranium(III)-Mediated C-C-Coupling of Terminal Alkynes: Formation of
 Dinuclear Uranium(IV) Vinyl Complexes
;
_journal_name_full 'Journal of the American Chemical Society'
_journal_page_first 12792
_journal_page_last 12797
_journal_paper_doi 10.1021/ja3047393
_journal_volume 134
_journal_year 2012
_chemical_formula_moiety 'C116 H142 N2 O6 U2, 3(C4 H10 O2)'
_chemical_formula_sum 'C128 H172 N2 O12 U2'
_chemical_formula_weight 2406.74
_chemical_name_systematic
; 
 ? 
;
_space_group_IT_number 2
_symmetry_cell_setting triclinic
_symmetry_space_group_name_Hall '-P 1'
_symmetry_space_group_name_H-M 'P -1'
_atom_sites_solution_hydrogens geom
_atom_sites_solution_primary direct
_atom_sites_solution_secondary difmap
_audit_creation_method SHELXL-97
_cell_angle_alpha 90.053(1)
_cell_angle_beta 99.441(1)
_cell_angle_gamma 110.809(1)
_cell_formula_units_Z 2
_cell_length_a 16.0415(8)
_cell_length_b 17.5400(9)
_cell_length_c 21.4178(11)
_cell_measurement_reflns_used 9398
_cell_measurement_temperature 100(2)
_cell_measurement_theta_max 24.93
_cell_measurement_theta_min 2.17
_cell_volume 5545.4(5)
_computing_cell_refinement 'Bruker SAINT'
_computing_data_collection 'Bruker APEX2'
_computing_data_reduction 'Bruker SAINT'
_computing_molecular_graphics 'SHELXTL 6.12 (Bruker AXS, 2002)'
_computing_publication_material 'SHELXTL 6.12 (Bruker AXS, 2002)'
_computing_structure_refinement 'SHELXTL 6.12 (Bruker AXS, 2002)'
_computing_structure_solution 'SHELXTL 6.12 (Bruker AXS, 2002)'
_diffrn_ambient_temperature 100(2)
_diffrn_detector_area_resol_mean 83.33
_diffrn_measured_fraction_theta_full 0.998
_diffrn_measured_fraction_theta_max 0.976
_diffrn_measurement_device_type 'Bruker Smart APEX II'
_diffrn_measurement_method '\f and \w scans'
_diffrn_radiation_monochromator graphite
_diffrn_radiation_source 'fine-focus sealed tube'
_diffrn_radiation_type MoK\a
_diffrn_radiation_wavelength 0.71073
_diffrn_reflns_av_R_equivalents 0.0609
_diffrn_reflns_av_sigmaI/netI 0.0684
_diffrn_reflns_limit_h_max 21
_diffrn_reflns_limit_h_min -20
_diffrn_reflns_limit_k_max 22
_diffrn_reflns_limit_k_min -22
_diffrn_reflns_limit_l_max 28
_diffrn_reflns_limit_l_min -28
_diffrn_reflns_number 91270
_diffrn_reflns_theta_full 25.00
_diffrn_reflns_theta_max 27.88
_diffrn_reflns_theta_min 2.73
_exptl_absorpt_coefficient_mu 2.979
_exptl_absorpt_correction_T_max 0.746
_exptl_absorpt_correction_T_min 0.547
_exptl_absorpt_correction_type multi-scan
_exptl_absorpt_process_details 'SADABS, Bruker-AXS, 2008'
_exptl_crystal_colour brown
_exptl_crystal_density_diffrn 1.441
_exptl_crystal_description plate
_exptl_crystal_F_000 2468
_exptl_crystal_size_max 0.43
_exptl_crystal_size_mid 0.41
_exptl_crystal_size_min 0.07
_refine_diff_density_max 1.880
_refine_diff_density_min -1.722
_refine_diff_density_rms 0.134
_refine_ls_extinction_method none
_refine_ls_goodness_of_fit_ref 1.025
_refine_ls_hydrogen_treatment constr
_refine_ls_matrix_type fullcycle
_refine_ls_number_parameters 1556
_refine_ls_number_reflns 25826
_refine_ls_number_restraints 642
_refine_ls_restrained_S_all 1.041
_refine_ls_R_factor_all 0.0750
_refine_ls_R_factor_gt 0.0429
_refine_ls_shift/su_max 0.005
_refine_ls_shift/su_mean 0.000
_refine_ls_structure_factor_coef Fsqd
_refine_ls_weighting_details 'calc w=1/[\s^2^(Fo^2^)+(0.0480P)^2^+12.3882P] where P=(Fo^2^+2Fc^2^)/3'
_refine_ls_weighting_scheme calc
_refine_ls_wR_factor_gt 0.0984
_refine_ls_wR_factor_ref 0.1120
_reflns_number_gt 18359
_reflns_number_total 25826
_reflns_threshold_expression >2sigma(I)
_cod_data_source_file ja3047393_2.cif
_cod_data_source_block bk1105
_cod_original_sg_symbol_Hall -P1
_cod_database_code 4118411

loop_
_symmetry_equiv_pos_as_xyz
'x, y, z'
'-x, -y, -z'

loop_
_atom_site_label
_atom_site_type_symbol
_atom_site_fract_x
_atom_site_fract_y
_atom_site_fract_z
_atom_site_U_iso_or_equiv
_atom_site_adp_type
_atom_site_occupancy
_atom_site_symmetry_multiplicity
_atom_site_calc_flag
_atom_site_refinement_flags
_atom_site_disorder_assembly
_atom_site_disorder_group
U1 U 0.190327(12) 0.250022(11) 0.251033(8) 0.01949(5) Uani 1 1 d . . .
U2 U 0.395696(12) 0.183217(11) 0.263340(9) 0.02151(6) Uani 1 1 d . . .
O1 O 0.2749(2) 0.3698(2) 0.23309(16) 0.0243(8) Uani 1 1 d . . .
O2 O 0.0707(2) 0.1443(2) 0.22905(15) 0.0207(7) Uani 1 1 d . . .
O3 O 0.1112(2) 0.3019(2) 0.29801(16) 0.0215(7) Uani 1 1 d . . .
O4 O 0.2725(2) 0.1882(2) 0.19139(16) 0.0250(8) Uani 1 1 d . . .
O5 O 0.5212(2) 0.2595(2) 0.32013(16) 0.0239(8) Uani 1 1 d . . .
O6 O 0.4402(2) 0.1160(2) 0.19999(17) 0.0242(8) Uani 1 1 d . . .
N1 N 0.1001(3) 0.2893(2) 0.15454(19) 0.0198(9) Uani 1 1 d . . .
N2 N 0.4693(3) 0.2945(2) 0.1869(2) 0.0224(9) Uani 1 1 d . . .
C1 C 0.1648(3) 0.3429(3) 0.1158(2) 0.0303(13) Uani 1 1 d . . .
H1A H 0.1299 0.3476 0.0743 0.036 Uiso 1 1 calc R . .
H1B H 0.2068 0.3156 0.1076 0.036 Uiso 1 1 calc R . .
C2 C 0.2198(4) 0.4273(4) 0.1448(3) 0.0356(14) Uani 1 1 d U . .
C3 C 0.2751(4) 0.4390(3) 0.2042(2) 0.0288(12) Uani 1 1 d U . .
C4 C 0.3263(4) 0.5182(4) 0.2322(3) 0.0407(15) Uani 1 1 d U A .
C5 C 0.3180(6) 0.5821(4) 0.1970(4) 0.071(2) Uani 1 1 d U . .
H5A H 0.3529 0.6361 0.2141 0.086 Uiso 1 1 calc R . .
C6 C 0.2623(6) 0.5729(5) 0.1383(4) 0.077(2) Uani 1 1 d U . .
C7 C 0.2148(5) 0.4937(4) 0.1118(3) 0.059(2) Uani 1 1 d U . .
H7A H 0.1787 0.4853 0.0708 0.071 Uiso 1 1 calc R . .
C8 C 0.0467(3) 0.2133(3) 0.1128(2) 0.0229(11) Uani 1 1 d . . .
H8A H 0.0890 0.1868 0.1038 0.027 Uiso 1 1 calc R . .
H8B H 0.0213 0.2296 0.0719 0.027 Uiso 1 1 calc R . .
C9 C -0.0302(3) 0.1505(3) 0.1383(2) 0.0214(10) Uani 1 1 d . . .
C10 C -0.0155(3) 0.1168(3) 0.1961(2) 0.0203(10) Uani 1 1 d . . .
C11 C -0.0873(3) 0.0581(3) 0.2195(2) 0.0225(11) Uani 1 1 d . . .
C12 C -0.1717(4) 0.0322(3) 0.1799(2) 0.0270(12) Uani 1 1 d . . .
H12A H -0.2203 -0.0100 0.1934 0.032 Uiso 1 1 calc R . .
C13 C -0.1893(3) 0.0640(3) 0.1219(2) 0.0267(12) Uani 1 1 d . . .
C14 C -0.1176(3) 0.1240(3) 0.1017(2) 0.0216(10) Uani 1 1 d . . .
H14A H -0.1277 0.1475 0.0625 0.026 Uiso 1 1 calc R . .
C15 C 0.0376(3) 0.3279(3) 0.1728(2) 0.0245(11) Uani 1 1 d . . .
H15A H -0.0157 0.2839 0.1838 0.029 Uiso 1 1 calc R . .
H15B H 0.0157 0.3523 0.1349 0.029 Uiso 1 1 calc R . .
C16 C 0.0739(3) 0.3932(3) 0.2272(2) 0.0254(11) Uani 1 1 d . . .
C17 C 0.0991(3) 0.3740(3) 0.2893(2) 0.0202(10) Uani 1 1 d . . .
C18 C 0.1102(3) 0.4292(3) 0.3412(2) 0.0237(11) Uani 1 1 d . . .
C19 C 0.1115(4) 0.5069(3) 0.3260(3) 0.0362(14) Uani 1 1 d . . .
H19A H 0.1236 0.5465 0.3598 0.043 Uiso 1 1 calc R . .
C20 C 0.0961(5) 0.5297(3) 0.2644(3) 0.0457(17) Uani 1 1 d . . .
C21 C 0.0731(4) 0.4702(3) 0.2161(3) 0.0401(15) Uani 1 1 d . . .
H21A H 0.0562 0.4826 0.1739 0.048 Uiso 1 1 calc R . .
C22 C 0.3938(3) 0.5386(3) 0.2950(2) 0.0262(12) Uani 1 1 d . . .
C23 C 0.4516(6) 0.6320(5) 0.3928(4) 0.0240(17) Uani 0.581(5) 1 d PU A 1
H23A H 0.4427 0.6787 0.4139 0.029 Uiso 0.581(5) 1 calc PR A 1
C24 C 0.5635(6) 0.5881(6) 0.3474(4) 0.0256(18) Uani 0.581(5) 1 d PU A 1
H24A H 0.6270 0.6055 0.3393 0.031 Uiso 0.581(5) 1 calc PR A 1
C25 C 0.4481(6) 0.4903(6) 0.4023(5) 0.0245(18) Uani 0.581(5) 1 d PU A 1
H25A H 0.4362 0.4431 0.4300 0.029 Uiso 0.581(5) 1 calc PR A 1
C26 C 0.3848(6) 0.6046(5) 0.3298(4) 0.0234(19) Uani 0.581(5) 1 d PU A 1
H26A H 0.3223 0.5873 0.3387 0.028 Uiso 0.581(5) 1 calc PR A 1
H26B H 0.3941 0.6518 0.3030 0.028 Uiso 0.581(5) 1 calc PR A 1
C27 C 0.3824(6) 0.4635(5) 0.3379(4) 0.0220(17) Uani 0.581(5) 1 d PU A 1
H27A H 0.3192 0.4404 0.3454 0.026 Uiso 0.581(5) 1 calc PR A 1
H27B H 0.3950 0.4203 0.3156 0.026 Uiso 0.581(5) 1 calc PR A 1
C28 C 0.5489(7) 0.6587(5) 0.3802(4) 0.0259(19) Uani 0.581(5) 1 d PU A 1
H28A H 0.5918 0.6764 0.4209 0.031 Uiso 0.581(5) 1 calc PR A 1
H28B H 0.5607 0.7058 0.3531 0.031 Uiso 0.581(5) 1 calc PR A 1
C29 C 0.5444(6) 0.5165(6) 0.3905(5) 0.0294(19) Uani 0.581(5) 1 d PU A 1
H29A H 0.5537 0.4701 0.3702 0.035 Uiso 0.581(5) 1 calc PR A 1
H29B H 0.5871 0.5331 0.4313 0.035 Uiso 0.581(5) 1 calc PR A 1
C30 C 0.4957(6) 0.5632(6) 0.2841(4) 0.0255(19) Uani 0.581(5) 1 d PU A 1
H30A H 0.5025 0.5163 0.2625 0.031 Uiso 0.581(5) 1 calc PR A 1
H30B H 0.5096 0.6093 0.2561 0.031 Uiso 0.581(5) 1 calc PR A 1
C31 C 0.4349(7) 0.5614(6) 0.4355(4) 0.0259(19) Uani 0.581(5) 1 d PU A 1
H31A H 0.3725 0.5441 0.4446 0.031 Uiso 0.581(5) 1 calc PR A 1
H31B H 0.4778 0.5785 0.4762 0.031 Uiso 0.581(5) 1 calc PR A 1
C23A C 0.5036(10) 0.6470(7) 0.3801(6) 0.022(2) Uani 0.419(5) 1 d PU A 2
H23L H 0.5281 0.7056 0.3964 0.027 Uiso 0.419(5) 1 calc PR A 2
C24A C 0.5433(8) 0.5352(8) 0.3364(6) 0.026(2) Uani 0.419(5) 1 d PU A 2
H24B H 0.5933 0.5203 0.3240 0.031 Uiso 0.419(5) 1 calc PR A 2
C25A C 0.4282(8) 0.5036(7) 0.4076(6) 0.018(2) Uani 0.419(5) 1 d PU A 2
H25B H 0.4037 0.4684 0.4420 0.021 Uiso 0.419(5) 1 calc PR A 2
C26A C 0.4285(8) 0.6352(7) 0.3213(6) 0.021(2) Uani 0.419(5) 1 d PU A 2
H26C H 0.4528 0.6716 0.2881 0.025 Uiso 0.419(5) 1 calc PR A 2
H26D H 0.3776 0.6480 0.3331 0.025 Uiso 0.419(5) 1 calc PR A 2
C27A C 0.3525(8) 0.4913(7) 0.3500(5) 0.019(2) Uani 0.419(5) 1 d PU A 2
H27C H 0.3064 0.5116 0.3615 0.023 Uiso 0.419(5) 1 calc PR A 2
H27D H 0.3226 0.4324 0.3368 0.023 Uiso 0.419(5) 1 calc PR A 2
C28A C 0.5797(8) 0.6251(8) 0.3608(6) 0.024(2) Uani 0.419(5) 1 d PU A 2
H28C H 0.6290 0.6344 0.3978 0.029 Uiso 0.419(5) 1 calc PR A 2
H28D H 0.6048 0.6603 0.3272 0.029 Uiso 0.419(5) 1 calc PR A 2
C29A C 0.5052(8) 0.4827(8) 0.3881(6) 0.023(2) Uani 0.419(5) 1 d PU A 2
H29C H 0.5538 0.4912 0.4254 0.027 Uiso 0.419(5) 1 calc PR A 2
H29D H 0.4825 0.4244 0.3730 0.027 Uiso 0.419(5) 1 calc PR A 2
C30A C 0.4679(8) 0.5231(8) 0.2782(6) 0.023(2) Uani 0.419(5) 1 d PU A 2
H30C H 0.4925 0.5605 0.2457 0.027 Uiso 0.419(5) 1 calc PR A 2
H30D H 0.4471 0.4663 0.2597 0.027 Uiso 0.419(5) 1 calc PR A 2
C31A C 0.4672(9) 0.5942(7) 0.4319(6) 0.022(2) Uani 0.419(5) 1 d PU A 2
H31C H 0.4192 0.6097 0.4458 0.026 Uiso 0.419(5) 1 calc PR A 2
H31D H 0.5164 0.6027 0.4688 0.026 Uiso 0.419(5) 1 calc PR A 2
C32 C 0.2536(8) 0.6473(6) 0.1052(5) 0.110(3) Uani 1 1 d U . .
H32A H 0.2060 0.6293 0.0675 0.165 Uiso 1 1 calc R . .
H32B H 0.3113 0.6794 0.0925 0.165 Uiso 1 1 calc R . .
H32C H 0.2378 0.6811 0.1343 0.165 Uiso 1 1 calc R . .
C33 C -0.0772(3) 0.0312(3) 0.2880(2) 0.0246(11) Uani 1 1 d . . .
C34 C 0.0107(4) -0.0216(3) 0.3750(2) 0.0308(12) Uani 1 1 d . . .
H34A H 0.0618 -0.0420 0.3857 0.037 Uiso 1 1 calc R . .
C35 C -0.1544(4) -0.0564(3) 0.3706(3) 0.0328(13) Uani 1 1 d . . .
H35A H -0.2121 -0.0996 0.3777 0.039 Uiso 1 1 calc R . .
C36 C -0.0474(3) 0.0872(3) 0.4018(2) 0.0245(11) Uani 1 1 d . . .
H36A H -0.0341 0.1374 0.4297 0.029 Uiso 1 1 calc R . .
C37 C 0.0000(4) -0.0032(3) 0.3048(2) 0.0290(12) Uani 1 1 d . . .
H37A H -0.0143 -0.0538 0.2781 0.035 Uiso 1 1 calc R . .
H37B H 0.0575 0.0373 0.2961 0.035 Uiso 1 1 calc R . .
C38 C -0.0578(3) 0.1078(3) 0.3321(2) 0.0221(11) Uani 1 1 d . . .
H38A H -0.0016 0.1514 0.3247 0.027 Uiso 1 1 calc R . .
H38B H -0.1082 0.1283 0.3221 0.027 Uiso 1 1 calc R . .
C39 C -0.0772(4) -0.0877(3) 0.3868(3) 0.0375(14) Uani 1 1 d . . .
H39A H -0.0899 -0.1380 0.3601 0.045 Uiso 1 1 calc R . .
H39B H -0.0709 -0.1011 0.4318 0.045 Uiso 1 1 calc R . .
C40 C -0.1358(4) 0.0210(3) 0.4131(3) 0.0302(12) Uani 1 1 d . . .
H40A H -0.1866 0.0409 0.4028 0.036 Uiso 1 1 calc R . .
H40B H -0.1304 0.0081 0.4582 0.036 Uiso 1 1 calc R . .
C41 C -0.1643(4) -0.0346(3) 0.3013(3) 0.0315(13) Uani 1 1 d . . .
H41A H -0.1787 -0.0842 0.2733 0.038 Uiso 1 1 calc R . .
H41B H -0.2151 -0.0145 0.2914 0.038 Uiso 1 1 calc R . .
C42 C 0.0312(4) 0.0562(3) 0.4161(2) 0.0291(12) Uani 1 1 d . . .
H42A H 0.0875 0.0987 0.4075 0.035 Uiso 1 1 calc R . .
H42B H 0.0408 0.0449 0.4615 0.035 Uiso 1 1 calc R . .
C43 C -0.2836(4) 0.0366(4) 0.0840(3) 0.0375(14) Uani 1 1 d . . .
H43A H -0.2821 0.0611 0.0429 0.056 Uiso 1 1 calc R . .
H43B H -0.3225 0.0539 0.1071 0.056 Uiso 1 1 calc R . .
H43C H -0.3078 -0.0231 0.0772 0.056 Uiso 1 1 calc R . .
C44 C 0.1129(3) 0.4038(3) 0.4102(2) 0.0221(11) Uani 1 1 d . . .
C45 C 0.1937(3) 0.3541(3) 0.5041(2) 0.0270(12) Uani 1 1 d . . .
H45A H 0.2476 0.3389 0.5195 0.032 Uiso 1 1 calc R . .
C46 C 0.0237(3) 0.3038(3) 0.4821(2) 0.0244(11) Uani 1 1 d . . .
H46A H -0.0329 0.2557 0.4832 0.029 Uiso 1 1 calc R . .
C47 C 0.1137(4) 0.4473(3) 0.5233(3) 0.0282(12) Uani 1 1 d . . .
H47A H 0.1151 0.4938 0.5510 0.034 Uiso 1 1 calc R . .
C48 C 0.1959(3) 0.3801(3) 0.4358(2) 0.0234(11) Uani 1 1 d . . .
H48A H 0.1958 0.3346 0.4084 0.028 Uiso 1 1 calc R . .
H48B H 0.2523 0.4274 0.4347 0.028 Uiso 1 1 calc R . .
C49 C 0.1152(4) 0.4732(3) 0.4553(2) 0.0252(11) Uani 1 1 d . . .
H49A H 0.1707 0.5214 0.4543 0.030 Uiso 1 1 calc R . .
H49B H 0.0622 0.4891 0.4406 0.030 Uiso 1 1 calc R . .
C50 C 0.1071(3) 0.2803(3) 0.5058(2) 0.0256(11) Uani 1 1 d . . .
H50A H 0.1059 0.2628 0.5497 0.031 Uiso 1 1 calc R . .
H50B H 0.1057 0.2341 0.4785 0.031 Uiso 1 1 calc R . .
C51 C 0.0265(4) 0.3740(3) 0.5251(3) 0.0279(12) Uani 1 1 d . . .
H51A H 0.0248 0.3570 0.5691 0.033 Uiso 1 1 calc R . .
H51B H -0.0269 0.3894 0.5107 0.033 Uiso 1 1 calc R . .
C52 C 0.0259(3) 0.3298(3) 0.4137(2) 0.0245(11) Uani 1 1 d . . .
H52A H -0.0278 0.3444 0.3981 0.029 Uiso 1 1 calc R . .
H52B H 0.0233 0.2836 0.3860 0.029 Uiso 1 1 calc R . .
C53 C 0.1960(4) 0.4248(3) 0.5468(3) 0.0298(12) Uani 1 1 d . . .
H53A H 0.1955 0.4085 0.5910 0.036 Uiso 1 1 calc R . .
H53B H 0.2520 0.4725 0.5461 0.036 Uiso 1 1 calc R . .
C54 C 0.1029(7) 0.6171(4) 0.2521(4) 0.083(3) Uani 1 1 d U . .
H54A H 0.0534 0.6164 0.2182 0.124 Uiso 1 1 calc R . .
H54B H 0.1611 0.6471 0.2391 0.124 Uiso 1 1 calc R . .
H54C H 0.0986 0.6441 0.2908 0.124 Uiso 1 1 calc R . .
C55 C 0.3986(4) 0.3166(3) 0.1437(3) 0.0307(13) Uani 1 1 d . . .
H55A H 0.3657 0.3384 0.1699 0.037 Uiso 1 1 calc R . .
H55B H 0.4292 0.3607 0.1173 0.037 Uiso 1 1 calc R . .
C56 C 0.3316(4) 0.2468(4) 0.1011(3) 0.0337(13) Uani 1 1 d . . .
C57 C 0.2727(4) 0.1795(4) 0.1270(2) 0.0289(12) Uani 1 1 d . . .
C58 C 0.2206(3) 0.1083(4) 0.0884(2) 0.0331(13) Uani 1 1 d . . .
C59 C 0.2209(4) 0.1146(5) 0.0225(3) 0.0515(19) Uani 1 1 d . . .
H59A H 0.1831 0.0686 -0.0051 0.062 Uiso 1 1 calc R . .
C60 C 0.2721(4) 0.1824(6) -0.0040(3) 0.063(2) Uani 1 1 d . . .
C61 C 0.3297(4) 0.2482(5) 0.0367(3) 0.0480(18) Uani 1 1 d . . .
H61A H 0.3684 0.2950 0.0198 0.058 Uiso 1 1 calc R . .
C62 C 0.5250(4) 0.3697(3) 0.2273(3) 0.0374(14) Uani 1 1 d . . .
H62A H 0.4860 0.3815 0.2544 0.045 Uiso 1 1 calc R . .
H62B H 0.5423 0.4153 0.1992 0.045 Uiso 1 1 calc R . .
C63 C 0.6091(4) 0.3709(3) 0.2694(3) 0.0346(14) Uani 1 1 d . . .
C64 C 0.6040(4) 0.3170(3) 0.3181(2) 0.0269(12) Uani 1 1 d . . .
C65 C 0.6819(3) 0.3225(3) 0.3618(2) 0.0232(11) Uani 1 1 d . . .
C66 C 0.7643(4) 0.3797(3) 0.3511(3) 0.0357(14) Uani 1 1 d . . .
H66A H 0.8182 0.3830 0.3789 0.043 Uiso 1 1 calc R . .
C67 C 0.7710(5) 0.4319(4) 0.3020(3) 0.0483(18) Uani 1 1 d . . .
C68 C 0.6926(5) 0.4275(3) 0.2623(3) 0.0475(18) Uani 1 1 d . . .
H68A H 0.6957 0.4641 0.2293 0.057 Uiso 1 1 calc R . .
C69 C 0.5229(3) 0.2660(3) 0.1483(2) 0.0231(11) Uani 1 1 d . . .
H69A H 0.5656 0.3143 0.1318 0.028 Uiso 1 1 calc R . .
H69B H 0.4810 0.2314 0.1114 0.028 Uiso 1 1 calc R . .
C70 C 0.5763(3) 0.2182(3) 0.1827(2) 0.0219(10) Uani 1 1 d . . .
C71 C 0.5326(3) 0.1416(3) 0.2025(2) 0.0204(10) Uani 1 1 d . . .
C72 C 0.5824(3) 0.0922(3) 0.2270(2) 0.0202(10) Uani 1 1 d . . .
C73 C 0.6760(3) 0.1271(3) 0.2347(2) 0.0243(11) Uani 1 1 d . . .
H73A H 0.7106 0.0953 0.2515 0.029 Uiso 1 1 calc R . .
C74 C 0.7219(3) 0.2063(3) 0.2189(2) 0.0233(11) Uani 1 1 d . . .
C75 C 0.6707(3) 0.2497(3) 0.1909(3) 0.0266(12) Uani 1 1 d . . .
H75A H 0.7003 0.3022 0.1769 0.032 Uiso 1 1 calc R . .
C76 C 0.1661(4) 0.0232(4) 0.1080(3) 0.0328(13) Uani 1 1 d . . .
C77 C 0.1454(6) -0.1240(5) 0.0940(5) 0.083(3) Uani 1 1 d U . .
H77A H 0.1700 -0.1629 0.0764 0.100 Uiso 1 1 calc R . .
C78 C 0.0112(4) -0.0877(6) 0.0881(3) 0.064(2) Uani 1 1 d . . .
H78A H -0.0532 -0.1024 0.0666 0.077 Uiso 1 1 calc R . .
C79 C 0.1105(5) -0.0741(4) 0.1932(3) 0.0478(18) Uani 1 1 d . . .
H79A H 0.1121 -0.0795 0.2398 0.057 Uiso 1 1 calc R . .
C80 C 0.2036(5) -0.0360(5) 0.0819(4) 0.067(2) Uani 1 1 d . . .
H80A H 0.2671 -0.0234 0.1030 0.081 Uiso 1 1 calc R . .
H80B H 0.2026 -0.0305 0.0359 0.081 Uiso 1 1 calc R . .
C81 C 0.1684(5) 0.0144(4) 0.1791(3) 0.0407(15) Uani 1 1 d . . .
H81A H 0.1448 0.0536 0.1963 0.049 Uiso 1 1 calc R . .
H81B H 0.2318 0.0279 0.2007 0.049 Uiso 1 1 calc R . .
C82 C 0.0503(5) -0.1442(5) 0.0631(4) 0.080(3) Uani 1 1 d . . .
H82A H 0.0143 -0.2012 0.0708 0.095 Uiso 1 1 calc R . .
H82B H 0.0471 -0.1401 0.0167 0.095 Uiso 1 1 calc R . .
C83 C 0.0153(4) -0.0922(4) 0.1588(3) 0.0429(15) Uani 1 1 d . . .
H83A H -0.0087 -0.0524 0.1744 0.052 Uiso 1 1 calc R . .
H83B H -0.0236 -0.1475 0.1680 0.052 Uiso 1 1 calc R . .
C84 C 0.0655(4) 0.0018(5) 0.0772(3) 0.058(2) Uani 1 1 d . . .
H84A H 0.0403 0.0385 0.0962 0.070 Uiso 1 1 calc R . .
H84B H 0.0608 0.0095 0.0311 0.070 Uiso 1 1 calc R . .
C85 C 0.1506(5) -0.1322(5) 0.1651(5) 0.076(3) Uani 1 1 d . . .
H85A H 0.2145 -0.1184 0.1858 0.092 Uiso 1 1 calc R . .
H85B H 0.1162 -0.1893 0.1734 0.092 Uiso 1 1 calc R . .
C86 C 0.2663(6) 0.1841(6) -0.0762(4) 0.089(3) Uani 1 1 d U . .
H86A H 0.2147 0.1368 -0.0969 0.134 Uiso 1 1 calc R . .
H86B H 0.3223 0.1821 -0.0874 0.134 Uiso 1 1 calc R . .
H86C H 0.2581 0.2345 -0.0903 0.134 Uiso 1 1 calc R . .
C87 C 0.6796(3) 0.2695(3) 0.4186(2) 0.0219(11) Uani 1 1 d . . .
C88 C 0.6558(4) 0.1266(4) 0.4515(4) 0.0525(19) Uani 1 1 d . . .
H88A H 0.6424 0.0692 0.4354 0.063 Uiso 1 1 calc R . .
C89 C 0.6034(4) 0.2143(5) 0.5113(3) 0.0491(18) Uani 1 1 d . . .
H89A H 0.5545 0.2150 0.5346 0.059 Uiso 1 1 calc R . .
C90 C 0.7681(4) 0.2440(3) 0.5205(3) 0.0343(13) Uani 1 1 d . . .
H90A H 0.8282 0.2642 0.5494 0.041 Uiso 1 1 calc R . .
C91 C 0.6592(4) 0.1807(3) 0.3949(3) 0.0334(13) Uani 1 1 d . . .
H91A H 0.6004 0.1601 0.3655 0.040 Uiso 1 1 calc R . .
H91B H 0.7068 0.1787 0.3716 0.040 Uiso 1 1 calc R . .
C92 C 0.7711(3) 0.2978(3) 0.4643(2) 0.0253(11) Uani 1 1 d . . .
H92A H 0.8190 0.2958 0.4412 0.030 Uiso 1 1 calc R . .
H92B H 0.7867 0.3551 0.4801 0.030 Uiso 1 1 calc R . .
C93 C 0.5827(4) 0.1278(5) 0.4858(4) 0.067(3) Uani 1 1 d . . .
H93A H 0.5789 0.0912 0.5212 0.081 Uiso 1 1 calc R . .
H93B H 0.5236 0.1081 0.4566 0.081 Uiso 1 1 calc R . .
C94 C 0.6948(4) 0.2465(4) 0.5568(3) 0.0456(17) Uani 1 1 d . . .
H94A H 0.7077 0.3033 0.5728 0.055 Uiso 1 1 calc R . .
H94B H 0.6932 0.2121 0.5935 0.055 Uiso 1 1 calc R . .
C95 C 0.6078(4) 0.2720(4) 0.4566(3) 0.0321(13) Uani 1 1 d . . .
H95A H 0.5480 0.2550 0.4284 0.039 Uiso 1 1 calc R . .
H95B H 0.6228 0.3285 0.4741 0.039 Uiso 1 1 calc R . .
C96 C 0.7473(4) 0.1566(4) 0.4958(4) 0.0521(19) Uani 1 1 d . . .
H96A H 0.7458 0.1210 0.5317 0.063 Uiso 1 1 calc R . .
H96B H 0.7952 0.1546 0.4726 0.063 Uiso 1 1 calc R . .
C97 C 0.8642(5) 0.4891(5) 0.2924(3) 0.074(3) Uani 1 1 d . . .
H97A H 0.8584 0.5161 0.2527 0.111 Uiso 1 1 calc R . .
H97B H 0.9035 0.4577 0.2903 0.111 Uiso 1 1 calc R . .
H97C H 0.8907 0.5304 0.3280 0.111 Uiso 1 1 calc R . .
C98 C 0.5351(3) 0.0027(3) 0.2427(3) 0.0264(12) Uani 1 1 d . . .
C99 C 0.5587(5) -0.1283(4) 0.2764(3) 0.0445(16) Uani 1 1 d . . .
H99A H 0.6053 -0.1540 0.2872 0.053 Uiso 1 1 calc R . .
C100 C 0.4179(7) -0.1354(4) 0.2030(4) 0.085(3) Uani 1 1 d U . .
H10A H 0.3719 -0.1663 0.1657 0.102 Uiso 1 1 calc R . .
C101 C 0.4395(4) -0.0916(4) 0.3145(4) 0.054(2) Uani 1 1 d . . .
H10B H 0.4074 -0.0929 0.3510 0.065 Uiso 1 1 calc R . .
C102 C 0.6040(4) -0.0392(3) 0.2616(3) 0.0339(13) Uani 1 1 d . . .
H10C H 0.6379 -0.0372 0.2266 0.041 Uiso 1 1 calc R . .
H10D H 0.6479 -0.0089 0.2994 0.041 Uiso 1 1 calc R . .
C103 C 0.4858(4) -0.0024(3) 0.2994(3) 0.0386(15) Uani 1 1 d . . .
H10E H 0.5299 0.0281 0.3371 0.046 Uiso 1 1 calc R . .
H10F H 0.4398 0.0234 0.2895 0.046 Uiso 1 1 calc R . .
C104 C 0.4894(7) -0.1744(4) 0.2180(4) 0.079(3) Uani 1 1 d . . .
H10G H 0.5203 -0.1720 0.1812 0.095 Uiso 1 1 calc R . .
H10H H 0.4602 -0.2325 0.2264 0.095 Uiso 1 1 calc R . .
C105 C 0.3722(6) -0.1367(5) 0.2582(5) 0.089(3) Uani 1 1 d U . .
H10I H 0.3410 -0.1939 0.2679 0.106 Uiso 1 1 calc R . .
H10J H 0.3261 -0.1111 0.2477 0.106 Uiso 1 1 calc R . .
C106 C 0.4666(5) -0.0461(4) 0.1858(3) 0.059(2) Uani 1 1 d . . .
H10K H 0.4979 -0.0465 0.1497 0.071 Uiso 1 1 calc R . .
H10L H 0.4214 -0.0201 0.1729 0.071 Uiso 1 1 calc R . .
C107 C 0.5095(4) -0.1311(3) 0.3321(3) 0.0372(14) Uani 1 1 d . . .
H10M H 0.4796 -0.1885 0.3421 0.045 Uiso 1 1 calc R . .
H10N H 0.5535 -0.1014 0.3701 0.045 Uiso 1 1 calc R . .
C108 C 0.8239(3) 0.2435(3) 0.2341(3) 0.0330(13) Uani 1 1 d . . .
H10O H 0.8449 0.2944 0.2125 0.049 Uiso 1 1 calc R . .
H10P H 0.8497 0.2051 0.2196 0.049 Uiso 1 1 calc R . .
H10Q H 0.8434 0.2553 0.2800 0.049 Uiso 1 1 calc R . .
C109 C 0.3104(3) 0.2375(3) 0.3374(2) 0.0249(11) Uani 1 1 d . . .
H10R H 0.3513 0.2948 0.3517 0.030 Uiso 1 1 calc R . .
C110 C 0.3217(3) 0.0756(3) 0.3292(3) 0.0313(13) Uani 1 1 d . . .
H110 H 0.3073 0.0192 0.3191 0.038 Uiso 1 1 calc R . .
C111 C 0.3166(3) 0.1918(4) 0.3890(2) 0.0280(12) Uani 1 1 d . . .
C112 C 0.3032(3) 0.1047(3) 0.3815(3) 0.0293(12) Uani 1 1 d . . .
C113 C 0.2734(4) 0.0523(4) 0.4361(3) 0.0429(16) Uani 1 1 d . . .
H11C H 0.2070 0.0359 0.4325 0.051 Uiso 1 1 calc R . .
H11D H 0.2873 0.0020 0.4324 0.051 Uiso 1 1 calc R . .
C114 C 0.3182(4) 0.0948(5) 0.5005(3) 0.053(2) Uani 1 1 d . . .
H11E H 0.3842 0.1065 0.5066 0.064 Uiso 1 1 calc R . .
H11F H 0.2934 0.0590 0.5339 0.064 Uiso 1 1 calc R . .
C115 C 0.3009(4) 0.1741(5) 0.5055(3) 0.0473(18) Uani 1 1 d . . .
H11G H 0.3270 0.2008 0.5486 0.057 Uiso 1 1 calc R . .
H11H H 0.2349 0.1624 0.4982 0.057 Uiso 1 1 calc R . .
C116 C 0.3443(4) 0.2316(4) 0.4560(3) 0.0373(14) Uani 1 1 d . . .
H11I H 0.3268 0.2804 0.4565 0.045 Uiso 1 1 calc R . .
H11J H 0.4110 0.2504 0.4680 0.045 Uiso 1 1 calc R . .
C201 C 0.1784(12) 0.6906(8) 0.9450(9) 0.061(4) Uani 0.50 1 d PDU B 1
H20A H 0.1471 0.7122 0.9720 0.092 Uiso 0.50 1 calc PR B 1
H20B H 0.1713 0.7107 0.9026 0.092 Uiso 0.50 1 calc PR B 1
H20C H 0.2430 0.7087 0.9635 0.092 Uiso 0.50 1 calc PR B 1
O202 O 0.1409(7) 0.6044(6) 0.9408(5) 0.060(2) Uani 0.50 1 d PDU B 1
C203 C 0.1806(10) 0.5711(8) 0.8955(7) 0.063(2) Uani 0.50 1 d PDU B 1
H20D H 0.2464 0.5855 0.9106 0.076 Uiso 0.50 1 calc PR B 1
H20E H 0.1717 0.5934 0.8535 0.076 Uiso 0.50 1 calc PR B 1
C204 C 0.1338(11) 0.4819(8) 0.8910(7) 0.067(3) Uani 0.50 1 d PDU B 1
H20F H 0.0682 0.4683 0.8902 0.080 Uiso 0.50 1 calc PR B 1
H20G H 0.1415 0.4580 0.8514 0.080 Uiso 0.50 1 calc PR B 1
O205 O 0.1699(8) 0.4505(6) 0.9424(5) 0.072(2) Uani 0.50 1 d PDU B 1
C206 C 0.1252(15) 0.3632(10) 0.9398(11) 0.076(4) Uani 0.50 1 d PDU B 1
H20H H 0.1654 0.3390 0.9644 0.113 Uiso 0.50 1 calc PR B 1
H20I H 0.1100 0.3413 0.8956 0.113 Uiso 0.50 1 calc PR B 1
H20J H 0.0695 0.3499 0.9576 0.113 Uiso 0.50 1 calc PR B 1
C211 C 0.1928(10) 0.7237(9) 0.9488(9) 0.063(4) Uani 0.50 1 d PDU C 2
H21B H 0.1372 0.7057 0.9670 0.094 Uiso 0.50 1 calc PR C 2
H21C H 0.2086 0.6763 0.9396 0.094 Uiso 0.50 1 calc PR C 2
H21D H 0.1831 0.7503 0.9094 0.094 Uiso 0.50 1 calc PR C 2
O212 O 0.2645(6) 0.7801(6) 0.9928(4) 0.055(2) Uani 0.50 1 d PDU C 2
C213 C 0.3525(8) 0.7952(8) 0.9751(6) 0.049(3) Uani 0.50 1 d PDU C 2
H21E H 0.3546 0.8201 0.9336 0.058 Uiso 0.50 1 calc PR C 2
H21F H 0.3621 0.7429 0.9709 0.058 Uiso 0.50 1 calc PR C 2
C214 C 0.4242(8) 0.8504(8) 1.0237(6) 0.049(3) Uani 0.50 1 d PDU C 2
H21G H 0.4163 0.9038 1.0261 0.059 Uiso 0.50 1 calc PR C 2
H21H H 0.4193 0.8270 1.0656 0.059 Uiso 0.50 1 calc PR C 2
O215 O 0.5098(6) 0.8621(7) 1.0097(5) 0.061(3) Uani 0.50 1 d PDU C 2
C216 C 0.5351(9) 0.9200(8) 0.9642(6) 0.052(4) Uani 0.50 1 d PDU C 2
H21I H 0.5979 0.9301 0.9597 0.078 Uiso 0.50 1 calc PR C 2
H21J H 0.5298 0.9712 0.9779 0.078 Uiso 0.50 1 calc PR C 2
H21K H 0.4952 0.8990 0.9233 0.078 Uiso 0.50 1 calc PR C 2
C221 C 0.0415(14) 0.5511(12) 1.0080(11) 0.108(6) Uani 0.50 1 d PDU D 3
H22A H 0.0880 0.6026 1.0271 0.162 Uiso 0.50 1 calc PR D 3
H22B H 0.0178 0.5162 1.0415 0.162 Uiso 0.50 1 calc PR D 3
H22C H -0.0080 0.5626 0.9813 0.162 Uiso 0.50 1 calc PR D 3
O222 O 0.0801(9) 0.5104(8) 0.9701(7) 0.100(4) Uani 0.50 1 d PDU D 3
C223 C 0.0180(12) 0.4279(11) 0.9460(10) 0.099(4) Uani 0.50 1 d PDU D 3
H22D H -0.0007 0.3935 0.9815 0.119 Uiso 0.50 1 calc PR D 3
H22E H -0.0367 0.4302 0.9183 0.119 Uiso 0.50 1 calc PR D 3
C224 C 0.0692(14) 0.3949(13) 0.9099(9) 0.107(5) Uani 0.50 1 d PDU D 3
H22F H 0.0276 0.3474 0.8815 0.129 Uiso 0.50 1 calc PR D 3
H22G H 0.1040 0.4370 0.8838 0.129 Uiso 0.50 1 calc PR D 3
O225 O 0.1275(14) 0.3711(13) 0.9541(9) 0.130(5) Uani 0.50 1 d PDU D 3
C226 C 0.1788(15) 0.3340(14) 0.9253(13) 0.118(7) Uani 0.50 1 d PDU D 3
H22H H 0.2047 0.3043 0.9568 0.177 Uiso 0.50 1 calc PR D 3
H22I H 0.2278 0.3764 0.9093 0.177 Uiso 0.50 1 calc PR D 3
H22J H 0.1393 0.2959 0.8901 0.177 Uiso 0.50 1 calc PR D 3
C231 C 1.0563(13) 0.7872(11) 0.3425(9) 0.131(7) Uani 0.679(9) 1 d PDU E 1
H23B H 1.0844 0.7828 0.3859 0.197 Uiso 0.679(9) 1 calc PR E 1
H23C H 1.0656 0.8446 0.3355 0.197 Uiso 0.679(9) 1 calc PR E 1
H23D H 1.0841 0.7662 0.3124 0.197 Uiso 0.679(9) 1 calc PR E 1
O232 O 0.9536(10) 0.7366(9) 0.3326(7) 0.156(6) Uani 0.679(9) 1 d PDU E 1
C233 C 0.9060(11) 0.7241(10) 0.2711(7) 0.100(5) Uani 0.679(9) 1 d PDU E 1
H23E H 0.9246 0.6872 0.2463 0.119 Uiso 0.679(9) 1 calc PR E 1
H23F H 0.9205 0.7769 0.2509 0.119 Uiso 0.679(9) 1 calc PR E 1
C234 C 0.8086(10) 0.6884(9) 0.2705(6) 0.088(4) Uani 0.679(9) 1 d PDU E 1
H23G H 0.7934 0.6393 0.2954 0.105 Uiso 0.679(9) 1 calc PR E 1
H23H H 0.7863 0.7284 0.2879 0.105 Uiso 0.679(9) 1 calc PR E 1
O235 O 0.7713(11) 0.6676(10) 0.2058(7) 0.177(7) Uani 0.679(9) 1 d PDU E 1
C236 C 0.6702(11) 0.6391(13) 0.1925(9) 0.146(8) Uani 0.679(9) 1 d PDU E 1
H23I H 0.6462 0.5925 0.1610 0.218 Uiso 0.679(9) 1 calc PR E 1
H23J H 0.6513 0.6836 0.1761 0.218 Uiso 0.679(9) 1 calc PR E 1
H23K H 0.6468 0.6223 0.2318 0.218 Uiso 0.679(9) 1 calc PR E 1
C241 C 0.536(2) 0.1660(15) -0.0007(16) 0.165(7) Uani 0.50 1 d PDU F 3
H24C H 0.5697 0.1495 0.0357 0.247 Uiso 0.50 1 calc PR F 3
H24D H 0.5399 0.1396 -0.0398 0.247 Uiso 0.50 1 calc PR F 3
H24E H 0.4721 0.1495 0.0040 0.247 Uiso 0.50 1 calc PR F 3
O242 O 0.5759(13) 0.2590(12) -0.0038(10) 0.170(6) Uani 0.50 1 d PDU F 3
C243 C 0.5462(19) 0.3039(16) -0.0493(13) 0.177(6) Uani 0.50 1 d PDU F 3
H24F H 0.4818 0.2714 -0.0657 0.213 Uiso 0.50 1 calc PR F 3
H24G H 0.5793 0.3052 -0.0847 0.213 Uiso 0.50 1 calc PR F 3
C244 C 0.5513(17) 0.3879(15) -0.0373(14) 0.185(6) Uani 0.50 1 d PDU F 3
H24H H 0.5685 0.4046 0.0086 0.221 Uiso 0.50 1 calc PR F 3
H24I H 0.5951 0.4269 -0.0604 0.221 Uiso 0.50 1 calc PR F 3
O245 O 0.4620(15) 0.3826(12) -0.0609(11) 0.196(6) Uani 0.50 1 d PDU F 3
C246 C 0.424(2) 0.4491(19) -0.0912(17) 0.231(9) Uani 0.50 1 d PDU F 3
H24J H 0.3586 0.4295 -0.0940 0.346 Uiso 0.50 1 calc PR F 3
H24K H 0.4393 0.4587 -0.1338 0.346 Uiso 0.50 1 calc PR F 3
H24L H 0.4523 0.5003 -0.0647 0.346 Uiso 0.50 1 calc PR F 3
C251 C 1.109(2) 0.813(2) 0.324(2) 0.134(9) Uani 0.321(9) 1 d PDU E 2
H25C H 1.1404 0.8655 0.3479 0.201 Uiso 0.321(9) 1 calc PR E 2
H25D H 1.1354 0.8123 0.2857 0.201 Uiso 0.321(9) 1 calc PR E 2
H25E H 1.1173 0.7691 0.3505 0.201 Uiso 0.321(9) 1 calc PR E 2
O252 O 1.0052(17) 0.7972(16) 0.3048(13) 0.127(7) Uani 0.321(9) 1 d PDU E 2
C253 C 0.951(2) 0.725(2) 0.270(2) 0.123(7) Uani 0.321(9) 1 d PDU E 2
H25F H 0.9524 0.6814 0.2997 0.148 Uiso 0.321(9) 1 calc PR E 2
H25G H 0.9863 0.7192 0.2375 0.148 Uiso 0.321(9) 1 calc PR E 2
C254 C 0.8587(19) 0.699(2) 0.2376(18) 0.122(7) Uani 0.321(9) 1 d PDU E 2
H25H H 0.8572 0.6834 0.1929 0.146 Uiso 0.321(9) 1 calc PR E 2
H25I H 0.8228 0.6496 0.2568 0.146 Uiso 0.321(9) 1 calc PR E 2
O255 O 0.8159(16) 0.7552(15) 0.2376(13) 0.125(7) Uani 0.321(9) 1 d PDU E 2
C256 C 0.7128(19) 0.732(2) 0.237(2) 0.130(9) Uani 0.321(9) 1 d PDU E 2
H25J H 0.6984 0.7820 0.2374 0.194 Uiso 0.321(9) 1 calc PR E 2
H25K H 0.6968 0.7029 0.2751 0.194 Uiso 0.321(9) 1 calc PR E 2
H25L H 0.6782 0.6970 0.1992 0.194 Uiso 0.321(9) 1 calc PR E 2

loop_
_atom_site_aniso_label
_atom_site_aniso_U_11
_atom_site_aniso_U_22
_atom_site_aniso_U_33
_atom_site_aniso_U_23
_atom_site_aniso_U_13
_atom_site_aniso_U_12
U1 0.01449(10) 0.03163(11) 0.01414(10) 0.00004(7) 0.00047(7) 0.01136(8)
U2 0.01536(10) 0.02872(11) 0.02358(11) 0.00772(8) 0.00596(8) 0.01061(8)
O1 0.0150(17) 0.040(2) 0.0166(18) -0.0036(15) -0.0015(14) 0.0096(15)
O2 0.0170(17) 0.0284(18) 0.0163(18) -0.0029(14) -0.0007(14) 0.0090(14)
O3 0.0185(17) 0.0254(18) 0.0226(19) 0.0031(14) 0.0031(15) 0.0106(14)
O4 0.0251(19) 0.041(2) 0.0155(18) 0.0046(15) 0.0082(15) 0.0183(17)
O5 0.0223(19) 0.0262(18) 0.023(2) 0.0003(15) 0.0052(15) 0.0083(15)
O6 0.0151(17) 0.0251(18) 0.031(2) 0.0049(15) 0.0044(15) 0.0053(14)
N1 0.013(2) 0.027(2) 0.014(2) 0.0003(17) -0.0019(16) 0.0031(17)
N2 0.022(2) 0.023(2) 0.025(2) 0.0027(18) 0.0044(18) 0.0111(18)
C1 0.021(3) 0.041(3) 0.017(3) 0.004(2) -0.001(2) -0.001(2)
C2 0.030(3) 0.040(3) 0.021(3) 0.009(2) -0.001(2) -0.004(2)
C3 0.023(2) 0.035(3) 0.019(2) 0.010(2) 0.003(2) 0.000(2)
C4 0.037(3) 0.039(3) 0.025(3) 0.009(2) -0.006(2) -0.005(2)
C5 0.076(4) 0.046(3) 0.052(4) 0.019(3) -0.024(3) -0.010(3)
C6 0.087(4) 0.055(4) 0.054(4) 0.028(3) -0.022(3) -0.003(3)
C7 0.057(4) 0.051(3) 0.036(3) 0.018(3) -0.015(3) -0.008(3)
C8 0.020(3) 0.035(3) 0.012(2) 0.001(2) -0.001(2) 0.010(2)
C9 0.016(2) 0.028(3) 0.019(3) -0.006(2) 0.000(2) 0.007(2)
C10 0.021(3) 0.026(3) 0.013(2) -0.005(2) -0.001(2) 0.011(2)
C11 0.024(3) 0.026(3) 0.018(3) -0.003(2) 0.002(2) 0.010(2)
C12 0.025(3) 0.028(3) 0.022(3) -0.006(2) 0.006(2) 0.002(2)
C13 0.022(3) 0.033(3) 0.017(3) -0.004(2) -0.004(2) 0.004(2)
C14 0.018(2) 0.034(3) 0.012(2) -0.004(2) -0.001(2) 0.010(2)
C15 0.020(3) 0.033(3) 0.020(3) 0.002(2) -0.003(2) 0.011(2)
C16 0.021(3) 0.027(3) 0.024(3) -0.003(2) -0.003(2) 0.006(2)
C17 0.013(2) 0.021(2) 0.023(3) -0.002(2) -0.001(2) 0.0050(19)
C18 0.016(2) 0.024(2) 0.026(3) -0.004(2) -0.004(2) 0.005(2)
C19 0.043(4) 0.025(3) 0.034(3) -0.010(2) -0.011(3) 0.011(3)
C20 0.067(5) 0.024(3) 0.036(4) 0.000(3) -0.015(3) 0.016(3)
C21 0.051(4) 0.036(3) 0.029(3) 0.002(3) -0.011(3) 0.019(3)
C22 0.022(3) 0.026(3) 0.020(3) 0.004(2) -0.003(2) -0.002(2)
C23 0.024(4) 0.021(3) 0.022(3) -0.004(3) 0.000(3) 0.005(3)
C24 0.023(4) 0.026(4) 0.025(4) -0.003(3) 0.000(3) 0.006(3)
C25 0.023(3) 0.023(3) 0.022(3) 0.003(3) -0.004(3) 0.005(3)
C26 0.024(4) 0.017(4) 0.024(4) 0.002(3) -0.002(4) 0.005(3)
C27 0.022(3) 0.020(3) 0.021(3) 0.002(3) -0.001(3) 0.006(2)
C28 0.023(4) 0.021(4) 0.024(4) -0.003(3) -0.005(3) 0.001(3)
C29 0.022(4) 0.030(4) 0.031(4) -0.001(3) -0.006(3) 0.008(3)
C30 0.025(4) 0.023(4) 0.023(4) -0.005(4) 0.004(3) 0.003(3)
C31 0.025(4) 0.025(4) 0.017(3) 0.001(3) -0.005(3) 0.001(3)
C23A 0.022(5) 0.017(4) 0.023(4) -0.001(3) -0.004(4) 0.004(4)
C24A 0.020(4) 0.029(4) 0.025(4) -0.006(4) 0.000(3) 0.005(3)
C25A 0.017(4) 0.021(4) 0.016(4) 0.002(3) 0.000(3) 0.008(3)
C26A 0.021(5) 0.014(4) 0.022(5) 0.000(4) -0.003(4) 0.002(4)
C27A 0.018(5) 0.017(5) 0.016(5) 0.000(4) -0.004(4) 0.003(4)
C28A 0.019(4) 0.022(5) 0.023(4) -0.001(4) -0.004(4) 0.001(4)
C29A 0.016(4) 0.025(4) 0.022(4) -0.001(4) -0.007(4) 0.007(4)
C30A 0.019(5) 0.024(5) 0.023(5) -0.003(5) -0.002(4) 0.007(4)
C31A 0.023(4) 0.016(4) 0.022(4) -0.005(4) 0.000(4) 0.003(4)
C32 0.129(6) 0.073(5) 0.079(5) 0.035(4) -0.032(4) 0.000(4)
C33 0.025(3) 0.025(3) 0.020(3) 0.001(2) 0.001(2) 0.008(2)
C34 0.042(3) 0.039(3) 0.021(3) 0.008(2) 0.008(2) 0.025(3)
C35 0.032(3) 0.035(3) 0.020(3) 0.004(2) 0.006(2) -0.002(2)
C36 0.027(3) 0.030(3) 0.018(3) -0.002(2) 0.005(2) 0.011(2)
C37 0.040(3) 0.032(3) 0.021(3) 0.002(2) 0.008(2) 0.019(3)
C38 0.021(3) 0.029(3) 0.018(3) 0.000(2) 0.005(2) 0.011(2)
C39 0.064(4) 0.031(3) 0.018(3) 0.002(2) 0.005(3) 0.018(3)
C40 0.031(3) 0.040(3) 0.020(3) 0.001(2) 0.007(2) 0.013(3)
C41 0.032(3) 0.031(3) 0.023(3) -0.001(2) 0.001(2) 0.003(2)
C42 0.028(3) 0.042(3) 0.017(3) 0.004(2) 0.002(2) 0.012(2)
C43 0.021(3) 0.053(4) 0.024(3) 0.003(3) 0.000(2) -0.002(3)
C44 0.019(2) 0.022(2) 0.023(3) -0.005(2) -0.002(2) 0.007(2)
C45 0.020(3) 0.037(3) 0.023(3) -0.005(2) -0.003(2) 0.012(2)
C46 0.019(3) 0.025(3) 0.028(3) -0.002(2) 0.004(2) 0.006(2)
C47 0.031(3) 0.025(3) 0.026(3) -0.009(2) 0.001(2) 0.009(2)
C48 0.018(3) 0.029(3) 0.020(3) -0.004(2) -0.002(2) 0.007(2)
C49 0.025(3) 0.024(3) 0.024(3) -0.009(2) -0.003(2) 0.009(2)
C50 0.031(3) 0.027(3) 0.020(3) -0.001(2) -0.001(2) 0.013(2)
C51 0.027(3) 0.030(3) 0.026(3) -0.005(2) 0.004(2) 0.009(2)
C52 0.020(3) 0.026(3) 0.027(3) -0.003(2) -0.001(2) 0.010(2)
C53 0.024(3) 0.031(3) 0.028(3) -0.007(2) -0.003(2) 0.005(2)
C54 0.147(8) 0.030(4) 0.050(5) -0.006(3) -0.033(5) 0.028(4)
C55 0.031(3) 0.038(3) 0.034(3) 0.015(3) 0.013(3) 0.021(3)
C56 0.024(3) 0.063(4) 0.022(3) 0.012(3) 0.007(2) 0.025(3)
C57 0.023(3) 0.054(4) 0.017(3) 0.008(2) 0.006(2) 0.021(3)
C58 0.017(3) 0.070(4) 0.013(3) 0.002(3) 0.000(2) 0.018(3)
C59 0.026(3) 0.098(6) 0.017(3) 0.002(3) 0.002(3) 0.006(3)
C60 0.029(4) 0.126(7) 0.019(3) 0.008(4) 0.003(3) 0.011(4)
C61 0.021(3) 0.090(5) 0.029(4) 0.021(3) 0.008(3) 0.014(3)
C62 0.064(4) 0.018(3) 0.028(3) 0.007(2) 0.006(3) 0.013(3)
C63 0.044(4) 0.022(3) 0.026(3) -0.002(2) -0.001(3) 0.001(2)
C64 0.034(3) 0.019(2) 0.023(3) -0.004(2) 0.008(2) 0.002(2)
C65 0.029(3) 0.016(2) 0.018(3) -0.0063(19) 0.006(2) -0.001(2)
C66 0.038(3) 0.034(3) 0.020(3) -0.003(2) 0.002(2) -0.004(3)
C67 0.052(4) 0.036(3) 0.026(3) -0.006(3) 0.005(3) -0.021(3)
C68 0.066(5) 0.023(3) 0.024(3) 0.001(2) -0.002(3) -0.015(3)
C69 0.017(2) 0.028(3) 0.027(3) 0.005(2) 0.007(2) 0.009(2)
C70 0.022(3) 0.028(3) 0.019(3) 0.005(2) 0.007(2) 0.011(2)
C71 0.014(2) 0.027(3) 0.018(3) -0.004(2) 0.004(2) 0.004(2)
C72 0.024(3) 0.020(2) 0.018(3) -0.0056(19) 0.001(2) 0.010(2)
C73 0.023(3) 0.026(3) 0.026(3) -0.002(2) 0.002(2) 0.012(2)
C74 0.019(3) 0.029(3) 0.026(3) 0.000(2) 0.008(2) 0.011(2)
C75 0.020(3) 0.029(3) 0.032(3) 0.005(2) 0.012(2) 0.006(2)
C76 0.020(3) 0.058(4) 0.019(3) -0.008(3) -0.002(2) 0.016(3)
C77 0.068(5) 0.072(5) 0.110(6) -0.051(5) 0.031(5) 0.018(4)
C78 0.024(3) 0.130(7) 0.024(4) -0.003(4) 0.005(3) 0.009(4)
C79 0.068(5) 0.037(3) 0.032(4) -0.014(3) -0.020(3) 0.024(3)
C80 0.039(4) 0.073(5) 0.083(6) -0.041(5) 0.021(4) 0.007(4)
C81 0.060(4) 0.038(3) 0.023(3) -0.006(3) -0.002(3) 0.021(3)
C82 0.060(5) 0.088(6) 0.062(5) -0.047(5) 0.033(4) -0.018(4)
C83 0.050(4) 0.057(4) 0.028(3) -0.004(3) 0.009(3) 0.026(3)
C84 0.023(3) 0.107(6) 0.036(4) 0.016(4) 0.006(3) 0.014(4)
C85 0.044(4) 0.044(4) 0.136(9) 0.003(5) -0.009(5) 0.022(4)
C86 0.070(5) 0.131(7) 0.033(4) 0.008(4) 0.013(4) -0.007(5)
C87 0.021(3) 0.018(2) 0.026(3) -0.001(2) 0.007(2) 0.005(2)
C88 0.035(4) 0.025(3) 0.080(5) 0.010(3) -0.012(4) 0.000(3)
C89 0.023(3) 0.089(5) 0.034(4) 0.026(4) 0.011(3) 0.016(3)
C90 0.023(3) 0.039(3) 0.038(4) 0.008(3) -0.002(3) 0.010(2)
C91 0.022(3) 0.020(3) 0.053(4) -0.004(2) 0.001(3) 0.004(2)
C92 0.022(3) 0.025(3) 0.026(3) -0.002(2) 0.004(2) 0.004(2)
C93 0.032(4) 0.070(5) 0.068(5) 0.047(4) -0.010(4) -0.012(3)
C94 0.036(4) 0.069(4) 0.033(4) 0.026(3) 0.011(3) 0.017(3)
C95 0.027(3) 0.052(4) 0.025(3) 0.007(3) 0.012(2) 0.021(3)
C96 0.040(4) 0.032(3) 0.077(5) 0.011(3) -0.011(4) 0.013(3)
C97 0.064(5) 0.066(5) 0.038(4) 0.003(4) 0.008(4) -0.040(4)
C98 0.024(3) 0.017(2) 0.036(3) -0.001(2) 0.000(2) 0.006(2)
C99 0.058(4) 0.029(3) 0.051(4) 0.006(3) 0.007(3) 0.022(3)
C100 0.109(6) 0.026(3) 0.075(5) -0.002(3) -0.052(5) 0.001(4)
C101 0.034(4) 0.035(3) 0.092(6) 0.036(4) 0.017(4) 0.009(3)
C102 0.039(3) 0.031(3) 0.042(4) 0.010(3) 0.013(3) 0.022(3)
C103 0.026(3) 0.031(3) 0.064(4) 0.014(3) 0.019(3) 0.013(2)
C104 0.147(9) 0.022(3) 0.051(5) -0.007(3) -0.006(5) 0.020(4)
C105 0.061(5) 0.043(4) 0.127(7) 0.038(5) -0.022(5) -0.009(3)
C106 0.076(5) 0.024(3) 0.052(5) -0.001(3) -0.029(4) 0.007(3)
C107 0.033(3) 0.024(3) 0.048(4) 0.008(3) -0.001(3) 0.005(2)
C108 0.019(3) 0.037(3) 0.043(4) 0.004(3) 0.007(3) 0.009(2)
C109 0.014(2) 0.033(3) 0.026(3) -0.001(2) 0.001(2) 0.009(2)
C110 0.022(3) 0.034(3) 0.036(3) 0.008(2) 0.004(2) 0.009(2)
C111 0.017(3) 0.052(3) 0.020(3) 0.009(2) 0.005(2) 0.018(2)
C112 0.017(3) 0.045(3) 0.028(3) 0.015(3) 0.005(2) 0.013(2)
C113 0.034(3) 0.060(4) 0.046(4) 0.029(3) 0.021(3) 0.025(3)
C114 0.024(3) 0.107(6) 0.035(4) 0.039(4) 0.014(3) 0.026(4)
C115 0.023(3) 0.098(6) 0.013(3) 0.009(3) 0.001(2) 0.013(3)
C116 0.021(3) 0.067(4) 0.022(3) 0.003(3) 0.001(2) 0.015(3)
C201 0.065(7) 0.061(6) 0.052(6) 0.016(5) 0.001(6) 0.019(5)
O202 0.064(4) 0.059(3) 0.057(4) 0.006(3) 0.012(3) 0.021(3)
C203 0.066(4) 0.063(4) 0.059(4) 0.007(3) 0.012(3) 0.021(3)
C204 0.072(4) 0.064(4) 0.063(4) 0.007(3) 0.010(3) 0.024(3)
O205 0.083(4) 0.064(4) 0.068(4) 0.009(3) 0.009(3) 0.026(3)
C206 0.090(7) 0.063(6) 0.080(7) 0.004(6) 0.016(6) 0.034(6)
C211 0.059(9) 0.065(10) 0.059(10) 0.001(7) 0.001(8) 0.021(8)
O212 0.060(5) 0.060(5) 0.050(5) 0.006(4) 0.013(4) 0.025(4)
C213 0.057(6) 0.054(6) 0.043(6) 0.008(5) 0.015(5) 0.027(5)
C214 0.049(6) 0.061(6) 0.038(6) 0.015(5) 0.011(5) 0.020(5)
O215 0.047(5) 0.078(6) 0.052(6) 0.026(5) 0.007(4) 0.015(5)
C216 0.045(7) 0.061(8) 0.038(7) 0.009(6) -0.005(6) 0.010(6)
C221 0.089(11) 0.122(12) 0.121(12) 0.008(11) 0.027(10) 0.044(9)
O222 0.097(6) 0.103(6) 0.103(7) 0.014(6) 0.015(5) 0.038(5)
C223 0.097(7) 0.106(7) 0.099(7) 0.007(6) 0.006(6) 0.045(6)
C224 0.107(7) 0.112(7) 0.106(7) 0.018(6) 0.000(6) 0.051(6)
O225 0.130(8) 0.127(8) 0.123(7) 0.014(6) 0.008(6) 0.041(6)
C226 0.103(11) 0.132(12) 0.139(13) 0.008(11) 0.039(10) 0.059(10)
C231 0.158(15) 0.099(11) 0.132(14) 0.009(10) 0.011(12) 0.045(11)
O232 0.157(9) 0.157(9) 0.151(9) 0.021(7) 0.007(7) 0.062(7)
C233 0.132(9) 0.079(8) 0.079(8) 0.008(6) 0.034(7) 0.020(7)
C234 0.108(8) 0.093(8) 0.071(7) 0.030(6) 0.026(6) 0.043(7)
O235 0.186(10) 0.183(10) 0.149(9) 0.021(8) 0.036(8) 0.046(8)
C236 0.107(12) 0.182(15) 0.135(14) 0.074(12) 0.072(11) 0.015(11)
C241 0.149(13) 0.184(14) 0.195(15) 0.082(13) 0.104(12) 0.068(12)
O242 0.155(11) 0.181(11) 0.198(12) 0.094(10) 0.099(10) 0.060(10)
C243 0.161(11) 0.186(11) 0.201(12) 0.102(10) 0.094(10) 0.054(10)
C244 0.170(11) 0.185(11) 0.204(12) 0.121(10) 0.088(10) 0.044(10)
O245 0.183(11) 0.186(11) 0.208(12) 0.131(10) 0.080(11) 0.033(10)
C246 0.212(14) 0.209(14) 0.221(15) 0.151(12) 0.066(14) 0.002(13)
C251 0.133(12) 0.131(12) 0.131(12) 0.011(10) 0.018(10) 0.041(10)
O252 0.124(8) 0.125(8) 0.125(8) 0.010(6) 0.016(6) 0.040(6)
C253 0.121(8) 0.123(8) 0.122(8) 0.011(5) 0.016(5) 0.042(6)
C254 0.119(8) 0.124(8) 0.122(8) 0.014(5) 0.017(5) 0.044(6)
O255 0.122(8) 0.127(8) 0.124(8) 0.016(6) 0.018(6) 0.043(6)
C256 0.122(12) 0.135(12) 0.127(12) 0.022(10) 0.017(10) 0.043(9)

loop_
_atom_type_symbol
_atom_type_description
_atom_type_scat_dispersion_real
_atom_type_scat_dispersion_imag
_atom_type_scat_source
C C 0.0033 0.0016 'International Tables Vol C Tables 4.2.6.8 and 6.1.1.4'
H H 0.0000 0.0000 'International Tables Vol C Tables 4.2.6.8 and 6.1.1.4'
N N 0.0061 0.0033 'International Tables Vol C Tables 4.2.6.8 and 6.1.1.4'
O O 0.0106 0.0060 'International Tables Vol C Tables 4.2.6.8 and 6.1.1.4'
U U -9.6767 9.6646 'International Tables Vol C Tables 4.2.6.8 and 6.1.1.4'

loop_
_geom_angle_atom_site_label_1
_geom_angle_atom_site_label_2
_geom_angle_atom_site_label_3
_geom_angle
O2 U1 O1 152.15(13)
O2 U1 O3 86.52(12)
O1 U1 O3 89.89(12)
O2 U1 O4 91.01(12)
O1 U1 O4 90.99(12)
O3 U1 O4 176.28(11)
O2 U1 C109 115.59(15)
O1 U1 C109 91.99(15)
O3 U1 C109 105.35(15)
O4 U1 C109 78.24(14)
O2 U1 N1 77.03(12)
O1 U1 N1 75.15(12)
O3 U1 N1 79.89(13)
O4 U1 N1 96.84(12)
C109 U1 N1 166.25(14)
O2 U1 U2 108.31(9)
O1 U1 U2 88.90(9)
O3 U1 U2 148.13(9)
O4 U1 U2 35.53(8)
C109 U1 U2 42.90(11)
N1 U1 U2 130.18(9)
O5 U2 O6 102.18(12)
O5 U2 O4 142.40(13)
O6 U2 O4 96.12(12)
O5 U2 C110 106.84(16)
O6 U2 C110 100.84(16)
O4 U2 C110 101.49(15)
O5 U2 N2 76.18(13)
O6 U2 N2 77.56(12)
O4 U2 N2 76.12(12)
C110 U2 N2 176.88(16)
O5 U2 C109 88.35(14)
O6 U2 C109 167.96(14)
O4 U2 C109 78.46(14)
C110 U2 C109 70.15(18)
N2 U2 C109 111.04(14)
O5 U2 C71 78.13(12)
O6 U2 C71 24.29(12)
O4 U2 C71 113.88(12)
C110 U2 C71 111.26(16)
N2 U2 C71 68.33(13)
C109 U2 C71 166.27(14)
O5 U2 U1 118.37(9)
O6 U2 U1 133.99(9)
O4 U2 U1 38.15(8)
C110 U2 U1 88.02(13)
N2 U2 U1 91.20(9)
C109 U2 U1 40.50(11)
C71 U2 U1 150.73(9)
C3 O1 U1 143.8(3)
C10 O2 U1 143.0(3)
C17 O3 U1 128.7(3)
C57 O4 U2 118.7(3)
C57 O4 U1 132.2(3)
U2 O4 U1 106.32(13)
C64 O5 U2 144.2(3)
C71 O6 U2 115.7(3)
C15 N1 C1 112.3(4)
C15 N1 C8 109.7(4)
C1 N1 C8 105.2(4)
C15 N1 U1 112.4(3)
C1 N1 U1 109.0(3)
C8 N1 U1 108.0(3)
C62 N2 C69 112.7(4)
C62 N2 C55 105.6(4)
C69 N2 C55 109.5(4)
C62 N2 U2 106.6(3)
C69 N2 U2 111.0(3)
C55 N2 U2 111.3(3)
N1 C1 C2 115.5(4)
N1 C1 H1A 108.4
C2 C1 H1A 108.4
N1 C1 H1B 108.4
C2 C1 H1B 108.4
H1A C1 H1B 107.5
C7 C2 C3 120.3(5)
C7 C2 C1 119.0(5)
C3 C2 C1 120.7(5)
O1 C3 C2 115.9(5)
O1 C3 C4 122.9(5)
C2 C3 C4 121.1(5)
C5 C4 C3 115.7(5)
C5 C4 C22 118.4(5)
C3 C4 C22 125.8(5)
C4 C5 C6 124.8(7)
C4 C5 H5A 117.6
C6 C5 H5A 117.6
C7 C6 C5 117.4(7)
C7 C6 C32 121.9(7)
C5 C6 C32 120.6(7)
C2 C7 C6 120.5(6)
C2 C7 H7A 119.7
C6 C7 H7A 119.7
N1 C8 C9 116.5(4)
N1 C8 H8A 108.2
C9 C8 H8A 108.2
N1 C8 H8B 108.2
C9 C8 H8B 108.2
H8A C8 H8B 107.3
C10 C9 C14 119.6(5)
C10 C9 C8 121.5(4)
C14 C9 C8 118.9(4)
O2 C10 C9 116.9(4)
O2 C10 C11 121.8(4)
C9 C10 C11 121.2(4)
C12 C11 C10 116.4(5)
C12 C11 C33 120.8(5)
C10 C11 C33 122.5(4)
C13 C12 C11 124.1(5)
C13 C12 H12A 117.9
C11 C12 H12A 117.9
C14 C13 C12 117.7(5)
C14 C13 C43 121.4(5)
C12 C13 C43 120.9(5)
C13 C14 C9 120.8(5)
C13 C14 H14A 119.6
C9 C14 H14A 119.6
N1 C15 C16 118.1(4)
N1 C15 H15A 107.8
C16 C15 H15A 107.8
N1 C15 H15B 107.8
C16 C15 H15B 107.8
H15A C15 H15B 107.1
C21 C16 C17 119.6(5)
C21 C16 C15 119.0(5)
C17 C16 C15 121.0(4)
O3 C17 C16 118.4(4)
O3 C17 C18 121.7(4)
C16 C17 C18 119.9(4)
C19 C18 C17 116.1(5)
C19 C18 C44 121.1(5)
C17 C18 C44 122.6(4)
C20 C19 C18 123.9(5)
C20 C19 H19A 118.0
C18 C19 H19A 118.0
C21 C20 C19 117.3(5)
C21 C20 C54 122.3(6)
C19 C20 C54 120.4(6)
C16 C21 C20 122.0(5)
C16 C21 H21A 119.0
C20 C21 H21A 119.0
C30A C22 C26 134.1(7)
C30A C22 C4 102.3(7)
C26 C22 C4 109.4(6)
C30A C22 C27A 116.4(8)
C26 C22 C27A 80.9(6)
C4 C22 C27A 112.6(5)
C30A C22 C27 85.9(7)
C26 C22 C27 109.6(6)
C4 C22 C27 113.7(5)
C26 C22 C30 109.6(6)
C4 C22 C30 112.0(5)
C27A C22 C30 126.9(6)
C27 C22 C30 102.4(6)
C30A C22 C26A 108.5(8)
C4 C22 C26A 113.7(6)
C27A C22 C26A 103.5(7)
C27 C22 C26A 125.5(6)
C30 C22 C26A 83.2(6)
C31 C23 C28 109.1(8)
C31 C23 C26 109.3(7)
C28 C23 C26 109.7(8)
C31 C23 H23A 109.5
C28 C23 H23A 109.5
C26 C23 H23A 109.5
C28 C24 C29 108.3(8)
C28 C24 C30 107.8(7)
C29 C24 C30 109.9(8)
C28 C24 H24A 110.3
C29 C24 H24A 110.3
C30 C24 H24A 110.3
C29 C25 C31 109.5(8)
C29 C25 C27 108.9(8)
C31 C25 C27 110.6(7)
C29 C25 H25A 109.3
C31 C25 H25A 109.3
C27 C25 H25A 109.3
C22 C26 C23 113.8(7)
C22 C26 H26A 108.8
C23 C26 H26A 108.8
C22 C26 H26B 108.8
C23 C26 H26B 108.8
H26A C26 H26B 107.7
C25 C27 C22 110.6(6)
C25 C27 H27A 109.5
C22 C27 H27A 109.5
C25 C27 H27B 109.5
C22 C27 H27B 109.5
H27A C27 H27B 108.1
C23 C28 C24 110.3(7)
C23 C28 H28A 109.6
C24 C28 H28A 109.6
C23 C28 H28B 109.6
C24 C28 H28B 109.6
H28A C28 H28B 108.1
C25 C29 C24 110.0(8)
C25 C29 H29A 109.7
C24 C29 H29A 109.7
C25 C29 H29B 109.7
C24 C29 H29B 109.7
H29A C29 H29B 108.2
C24 C30 C22 111.6(7)
C24 C30 H30A 109.3
C22 C30 H30A 109.3
C24 C30 H30B 109.3
C22 C30 H30B 109.3
H30A C30 H30B 108.0
C23 C31 C25 108.9(8)
C23 C31 H31A 109.9
C25 C31 H31A 109.9
C23 C31 H31B 109.9
C25 C31 H31B 109.9
H31A C31 H31B 108.3
C31A C23A C28A 109.3(10)
C31A C23A C26A 111.2(11)
C28A C23A C26A 109.3(10)
C31A C23A H23L 109.0
C28A C23A H23L 109.0
C26A C23A H23L 109.0
C29A C24A C28A 108.9(10)
C29A C24A C30A 109.9(10)
C28A C24A C30A 108.4(10)
C29A C24A H24B 109.8
C28A C24A H24B 109.8
C30A C24A H24B 109.8
C29A C25A C27A 110.0(10)
C29A C25A C31A 107.4(10)
C27A C25A C31A 109.1(10)
C29A C25A H25B 110.1
C27A C25A H25B 110.1
C31A C25A H25B 110.1
C23A C26A C22 106.7(8)
C23A C26A H26C 110.4
C22 C26A H26C 110.4
C23A C26A H26D 110.4
C22 C26A H26D 110.4
H26C C26A H26D 108.6
C25A C27A C22 109.2(9)
C25A C27A H27C 109.8
C22 C27A H27C 109.8
C25A C27A H27D 109.8
C22 C27A H27D 109.8
H27C C27A H27D 108.3
C23A C28A C24A 109.5(10)
C23A C28A H28C 109.8
C24A C28A H28C 109.8
C23A C28A H28D 109.8
C24A C28A H28D 109.8
H28C C28A H28D 108.2
C24A C29A C25A 111.0(10)
C24A C29A H29C 109.4
C25A C29A H29C 109.4
C24A C29A H29D 109.4
C25A C29A H29D 109.4
H29C C29A H29D 108.0
C22 C30A C24A 111.3(9)
C22 C30A H30C 109.4
C24A C30A H30C 109.4
C22 C30A H30D 109.4
C24A C30A H30D 109.4
H30C C30A H30D 108.0
C23A C31A C25A 110.0(10)
C23A C31A H31C 109.7
C25A C31A H31C 109.7
C23A C31A H31D 109.7
C25A C31A H31D 109.7
H31C C31A H31D 108.2
C6 C32 H32A 109.5
C6 C32 H32B 109.5
H32A C32 H32B 109.5
C6 C32 H32C 109.5
H32A C32 H32C 109.5
H32B C32 H32C 109.5
C41 C33 C11 112.3(4)
C41 C33 C38 107.7(4)
C11 C33 C38 106.4(4)
C41 C33 C37 107.1(4)
C11 C33 C37 113.3(4)
C38 C33 C37 109.9(4)
C42 C34 C39 110.4(4)
C42 C34 C37 109.6(4)
C39 C34 C37 108.9(5)
C42 C34 H34A 109.3
C39 C34 H34A 109.3
C37 C34 H34A 109.3
C39 C35 C41 110.4(5)
C39 C35 C40 110.0(4)
C41 C35 C40 108.3(5)
C39 C35 H35A 109.3
C41 C35 H35A 109.3
C40 C35 H35A 109.3
C42 C36 C38 108.4(4)
C42 C36 C40 110.3(4)
C38 C36 C40 109.1(4)
C42 C36 H36A 109.7
C38 C36 H36A 109.7
C40 C36 H36A 109.7
C34 C37 C33 109.9(4)
C34 C37 H37A 109.7
C33 C37 H37A 109.7
C34 C37 H37B 109.7
C33 C37 H37B 109.7
H37A C37 H37B 108.2
C36 C38 C33 110.6(4)
C36 C38 H38A 109.5
C33 C38 H38A 109.5
C36 C38 H38B 109.5
C33 C38 H38B 109.5
H38A C38 H38B 108.1
C35 C39 C34 109.0(4)
C35 C39 H39A 109.9
C34 C39 H39A 109.9
C35 C39 H39B 109.9
C34 C39 H39B 109.9
H39A C39 H39B 108.3
C36 C40 C35 109.1(4)
C36 C40 H40A 109.9
C35 C40 H40A 109.9
C36 C40 H40B 109.9
C35 C40 H40B 109.9
H40A C40 H40B 108.3
C33 C41 C35 111.3(4)
C33 C41 H41A 109.4
C35 C41 H41A 109.4
C33 C41 H41B 109.4
C35 C41 H41B 109.4
H41A C41 H41B 108.0
C34 C42 C36 110.1(4)
C34 C42 H42A 109.6
C36 C42 H42A 109.6
C34 C42 H42B 109.6
C36 C42 H42B 109.6
H42A C42 H42B 108.1
C13 C43 H43A 109.5
C13 C43 H43B 109.5
H43A C43 H43B 109.5
C13 C43 H43C 109.5
H43A C43 H43C 109.5
H43B C43 H43C 109.5
C49 C44 C18 111.1(4)
C49 C44 C52 107.5(4)
C18 C44 C52 108.8(4)
C49 C44 C48 107.4(4)
C18 C44 C48 113.3(4)
C52 C44 C48 108.6(4)
C53 C45 C50 109.6(4)
C53 C45 C48 109.7(4)
C50 C45 C48 109.6(4)
C53 C45 H45A 109.3
C50 C45 H45A 109.3
C48 C45 H45A 109.3
C51 C46 C52 110.1(4)
C51 C46 C50 109.0(4)
C52 C46 C50 109.2(4)
C51 C46 H46A 109.5
C52 C46 H46A 109.5
C50 C46 H46A 109.5
C53 C47 C49 109.6(4)
C53 C47 C51 110.2(4)
C49 C47 C51 109.3(4)
C53 C47 H47A 109.2
C49 C47 H47A 109.2
C51 C47 H47A 109.2
C45 C48 C44 110.6(4)
C45 C48 H48A 109.5
C44 C48 H48A 109.5
C45 C48 H48B 109.5
C44 C48 H48B 109.5
H48A C48 H48B 108.1
C47 C49 C44 111.5(4)
C47 C49 H49A 109.3
C44 C49 H49A 109.3
C47 C49 H49B 109.3
C44 C49 H49B 109.3
H49A C49 H49B 108.0
C45 C50 C46 109.3(4)
C45 C50 H50A 109.8
C46 C50 H50A 109.8
C45 C50 H50B 109.8
C46 C50 H50B 109.8
H50A C50 H50B 108.3
C46 C51 C47 109.1(4)
C46 C51 H51A 109.9
C47 C51 H51A 109.9
C46 C51 H51B 109.9
C47 C51 H51B 109.9
H51A C51 H51B 108.3
C46 C52 C44 110.8(4)
C46 C52 H52A 109.5
C44 C52 H52A 109.5
C46 C52 H52B 109.5
C44 C52 H52B 109.5
H52A C52 H52B 108.1
C47 C53 C45 109.0(4)
C47 C53 H53A 109.9
C45 C53 H53A 109.9
C47 C53 H53B 109.9
C45 C53 H53B 109.9
H53A C53 H53B 108.3
C20 C54 H54A 109.5
C20 C54 H54B 109.5
H54A C54 H54B 109.5
C20 C54 H54C 109.5
H54A C54 H54C 109.5
H54B C54 H54C 109.5
C56 C55 N2 113.9(4)
C56 C55 H55A 108.8
N2 C55 H55A 108.8
C56 C55 H55B 108.8
N2 C55 H55B 108.8
H55A C55 H55B 107.7
C61 C56 C57 120.5(6)
C61 C56 C55 119.4(5)
C57 C56 C55 120.0(5)
O4 C57 C58 124.2(5)
O4 C57 C56 115.9(5)
C58 C57 C56 119.9(5)
C57 C58 C59 115.8(6)
C57 C58 C76 128.9(5)
C59 C58 C76 115.3(5)
C60 C59 C58 124.4(6)
C60 C59 H59A 117.8
C58 C59 H59A 117.8
C59 C60 C61 117.6(6)
C59 C60 C86 120.6(7)
C61 C60 C86 121.8(7)
C56 C61 C60 121.0(6)
C56 C61 H61A 119.5
C60 C61 H61A 119.5
N2 C62 C63 118.4(4)
N2 C62 H62A 107.7
C63 C62 H62A 107.7
N2 C62 H62B 107.7
C63 C62 H62B 107.7
H62A C62 H62B 107.1
C68 C63 C64 119.6(6)
C68 C63 C62 120.2(5)
C64 C63 C62 120.1(5)
O5 C64 C63 116.8(5)
O5 C64 C65 122.5(5)
C63 C64 C65 120.7(5)
C66 C65 C64 116.7(5)
C66 C65 C87 120.2(5)
C64 C65 C87 123.1(4)
C67 C66 C65 123.4(6)
C67 C66 H66A 118.3
C65 C66 H66A 118.3
C68 C67 C66 118.1(6)
C68 C67 C97 122.6(6)
C66 C67 C97 119.4(6)
C67 C68 C63 121.4(6)
C67 C68 H68A 119.3
C63 C68 H68A 119.3
N2 C69 C70 115.5(4)
N2 C69 H69A 108.4
C70 C69 H69A 108.4
N2 C69 H69B 108.4
C70 C69 H69B 108.4
H69A C69 H69B 107.5
C71 C70 C75 119.6(5)
C71 C70 C69 120.7(4)
C75 C70 C69 119.5(4)
O6 C71 C70 118.0(4)
O6 C71 C72 121.3(4)
C70 C71 C72 120.7(4)
C70 C71 U2 97.5(3)
C72 C71 U2 126.7(3)
C73 C72 C71 116.9(4)
C73 C72 C98 121.0(4)
C71 C72 C98 122.1(4)
C72 C73 C74 123.4(5)
C72 C73 H73A 118.3
C74 C73 H73A 118.3
C75 C74 C73 117.6(5)
C75 C74 C108 121.6(5)
C73 C74 C108 120.7(5)
C74 C75 C70 121.6(5)
C74 C75 H75A 119.2
C70 C75 H75A 119.2
C80 C76 C81 109.3(6)
C80 C76 C58 106.6(5)
C81 C76 C58 116.0(5)
C80 C76 C84 110.1(5)
C81 C76 C84 106.8(5)
C58 C76 C84 108.0(5)
C82 C77 C85 109.8(7)
C82 C77 C80 110.8(8)
C85 C77 C80 109.1(6)
C82 C77 H77A 109.0
C85 C77 H77A 109.0
C80 C77 H77A 109.0
C82 C78 C83 110.9(7)
C82 C78 C84 111.2(6)
C83 C78 C84 106.2(6)
C82 C78 H78A 109.5
C83 C78 H78A 109.5
C84 C78 H78A 109.5
C83 C79 C85 109.2(5)
C83 C79 C81 107.5(5)
C85 C79 C81 106.8(6)
C83 C79 H79A 111.0
C85 C79 H79A 111.0
C81 C79 H79A 111.0
C76 C80 C77 109.3(6)
C76 C80 H80A 109.8
C77 C80 H80A 109.8
C76 C80 H80B 109.8
C77 C80 H80B 109.8
H80A C80 H80B 108.3
C76 C81 C79 111.3(5)
C76 C81 H81A 109.4
C79 C81 H81A 109.4
C76 C81 H81B 109.4
C79 C81 H81B 109.4
H81A C81 H81B 108.0
C77 C82 C78 110.7(6)
C77 C82 H82A 109.5
C78 C82 H82A 109.5
C77 C82 H82B 109.5
C78 C82 H82B 109.5
H82A C82 H82B 108.1
C79 C83 C78 111.7(6)
C79 C83 H83A 109.3
C78 C83 H83A 109.3
C79 C83 H83B 109.3
C78 C83 H83B 109.3
H83A C83 H83B 107.9
C78 C84 C76 109.3(6)
C78 C84 H84A 109.8
C76 C84 H84A 109.8
C78 C84 H84B 109.8
C76 C84 H84B 109.8
H84A C84 H84B 108.3
C77 C85 C79 110.0(6)
C77 C85 H85A 109.7
C79 C85 H85A 109.7
C77 C85 H85B 109.7
C79 C85 H85B 109.7
H85A C85 H85B 108.2
C60 C86 H86A 109.5
C60 C86 H86B 109.5
H86A C86 H86B 109.5
C60 C86 H86C 109.5
H86A C86 H86C 109.5
H86B C86 H86C 109.5
C95 C87 C65 111.3(4)
C95 C87 C92 107.4(4)
C65 C87 C92 112.0(4)
C95 C87 C91 109.5(4)
C65 C87 C91 109.3(4)
C92 C87 C91 107.2(4)
C93 C88 C96 110.7(7)
C93 C88 C91 109.9(5)
C96 C88 C91 109.8(5)
C93 C88 H88A 108.8
C96 C88 H88A 108.8
C91 C88 H88A 108.8
C93 C89 C94 111.0(6)
C93 C89 C95 110.6(5)
C94 C89 C95 108.2(5)
C93 C89 H89A 109.0
C94 C89 H89A 109.0
C95 C89 H89A 109.0
C96 C90 C92 108.8(5)
C96 C90 C94 109.6(5)
C92 C90 C94 110.0(5)
C96 C90 H90A 109.4
C92 C90 H90A 109.4
C94 C90 H90A 109.4
C88 C91 C87 109.8(5)
C88 C91 H91A 109.7
C87 C91 H91A 109.7
C88 C91 H91B 109.7
C87 C91 H91B 109.7
H91A C91 H91B 108.2
C90 C92 C87 111.5(4)
C90 C92 H92A 109.3
C87 C92 H92A 109.3
C90 C92 H92B 109.3
C87 C92 H92B 109.3
H92A C92 H92B 108.0
C88 C93 C89 109.0(5)
C88 C93 H93A 109.9
C89 C93 H93A 109.9
C88 C93 H93B 109.9
C89 C93 H93B 109.9
H93A C93 H93B 108.3
C90 C94 C89 108.1(5)
C90 C94 H94A 110.1
C89 C94 H94A 110.1
C90 C94 H94B 110.1
C89 C94 H94B 110.1
H94A C94 H94B 108.4
C87 C95 C89 110.1(5)
C87 C95 H95A 109.6
C89 C95 H95A 109.6
C87 C95 H95B 109.6
C89 C95 H95B 109.6
H95A C95 H95B 108.2
C90 C96 C88 109.0(5)
C90 C96 H96A 109.9
C88 C96 H96A 109.9
C90 C96 H96B 109.9
C88 C96 H96B 109.9
H96A C96 H96B 108.3
C67 C97 H97A 109.5
C67 C97 H97B 109.5
H97A C97 H97B 109.5
C67 C97 H97C 109.5
H97A C97 H97C 109.5
H97B C97 H97C 109.5
C106 C98 C102 108.4(5)
C106 C98 C103 108.6(5)
C102 C98 C103 106.0(5)
C106 C98 C72 110.7(5)
C102 C98 C72 111.3(4)
C103 C98 C72 111.6(4)
C107 C99 C102 109.1(5)
C107 C99 C104 109.1(6)
C102 C99 C104 108.7(5)
C107 C99 H99A 110.0
C102 C99 H99A 110.0
C104 C99 H99A 110.0
C105 C100 C104 110.6(7)
C105 C100 C106 110.9(7)
C104 C100 C106 107.5(8)
C105 C100 H10A 109.2
C104 C100 H10A 109.2
C106 C100 H10A 109.2
C105 C101 C107 110.3(7)
C105 C101 C103 109.2(6)
C107 C101 C103 110.1(5)
C105 C101 H10B 109.1
C107 C101 H10B 109.1
C103 C101 H10B 109.1
C99 C102 C98 112.3(5)
C99 C102 H10C 109.1
C98 C102 H10C 109.1
C99 C102 H10D 109.1
C98 C102 H10D 109.1
H10C C102 H10D 107.9
C101 C103 C98 111.0(5)
C101 C103 H10E 109.4
C98 C103 H10E 109.4
C101 C103 H10F 109.4
C98 C103 H10F 109.4
H10E C103 H10F 108.0
C100 C104 C99 109.2(6)
C100 C104 H10G 109.8
C99 C104 H10G 109.8
C100 C104 H10H 109.8
C99 C104 H10H 109.8
H10G C104 H10H 108.3
C100 C105 C101 110.3(7)
C100 C105 H10I 109.6
C101 C105 H10I 109.6
C100 C105 H10J 109.6
C101 C105 H10J 109.6
H10I C105 H10J 108.1
C98 C106 C100 110.0(5)
C98 C106 H10K 109.7
C100 C106 H10K 109.7
C98 C106 H10L 109.7
C100 C106 H10L 109.7
H10K C106 H10L 108.2
C101 C107 C99 108.8(5)
C101 C107 H10M 109.9
C99 C107 H10M 109.9
C101 C107 H10N 109.9
C99 C107 H10N 109.9
H10M C107 H10N 108.3
C74 C108 H10O 109.5
C74 C108 H10P 109.5
H10O C108 H10P 109.5
C74 C108 H10Q 109.5
H10O C108 H10Q 109.5
H10P C108 H10Q 109.5
C111 C109 U1 138.5(4)
C111 C109 U2 100.4(3)
U1 C109 U2 96.60(17)
C111 C109 H10R 105.7
U1 C109 H10R 105.7
U2 C109 H10R 105.7
C112 C110 U2 112.9(4)
C112 C110 H110 123.6
U2 C110 H110 123.6
C109 C111 C112 121.6(5)
C109 C111 C116 120.7(5)
C112 C111 C116 117.6(5)
C110 C112 C111 119.8(5)
C110 C112 C113 123.0(5)
C111 C112 C113 117.1(5)
C114 C113 C112 113.6(5)
C114 C113 H11C 108.8
C112 C113 H11C 108.8
C114 C113 H11D 108.8
C112 C113 H11D 108.8
H11C C113 H11D 107.7
C113 C114 C115 109.2(5)
C113 C114 H11E 109.8
C115 C114 H11E 109.8
C113 C114 H11F 109.8
C115 C114 H11F 109.8
H11E C114 H11F 108.3
C114 C115 C116 109.8(5)
C114 C115 H11G 109.7
C116 C115 H11G 109.7
C114 C115 H11H 109.7
C116 C115 H11H 109.7
H11G C115 H11H 108.2
C111 C116 C115 113.3(5)
C111 C116 H11I 108.9
C115 C116 H11I 108.9
C111 C116 H11J 108.9
C115 C116 H11J 108.9
H11I C116 H11J 107.7
C201 O202 C203 110.3(11)
O202 C203 C204 106.6(11)
O202 C203 H20D 110.4
C204 C203 H20D 110.4
O202 C203 H20E 110.4
C204 C203 H20E 110.4
H20D C203 H20E 108.6
O205 C204 C203 108.6(12)
O205 C204 H20F 110.0
C203 C204 H20F 110.0
O205 C204 H20G 110.0
C203 C204 H20G 110.0
H20F C204 H20G 108.3
C204 O205 C206 110.2(13)
O212 C211 H21B 109.5
O212 C211 H21C 109.5
H21B C211 H21C 109.5
O212 C211 H21D 109.5
H21B C211 H21D 109.5
H21C C211 H21D 109.5
C211 O212 C213 112.1(10)
O212 C213 C214 109.7(10)
O212 C213 H21E 109.7
C214 C213 H21E 109.7
O212 C213 H21F 109.7
C214 C213 H21F 109.7
H21E C213 H21F 108.2
O215 C214 C213 110.8(11)
O215 C214 H21G 109.5
C213 C214 H21G 109.5
O215 C214 H21H 109.5
C213 C214 H21H 109.5
H21G C214 H21H 108.1
C214 O215 C216 113.1(10)
O215 C216 H21I 109.5
O215 C216 H21J 109.5
H21I C216 H21J 109.5
O215 C216 H21K 109.5
H21I C216 H21K 109.5
H21J C216 H21K 109.5
C221 O222 C223 113.0(14)
C224 C223 O222 105.6(15)
C224 C223 H22D 110.6
O222 C223 H22D 110.6
C224 C223 H22E 110.6
O222 C223 H22E 110.6
H22D C223 H22E 108.8
O225 C224 C223 106.6(16)
O225 C224 H22F 110.4
C223 C224 H22F 110.4
O225 C224 H22G 110.4
C223 C224 H22G 110.4
H22F C224 H22G 108.6
C224 O225 C226 112.6(17)
C233 O232 C231 117.2(15)
O232 C233 C234 110.8(14)
O232 C233 H23E 109.5
C234 C233 H23E 109.5
O232 C233 H23F 109.5
C234 C233 H23F 109.5
H23E C233 H23F 108.1
O235 C234 C233 103.7(13)
O235 C234 H23G 111.0
C233 C234 H23G 111.0
O235 C234 H23H 111.0
C233 C234 H23H 111.0
H23G C234 H23H 109.0
C234 O235 C236 113.3(14)
O242 C241 H24C 109.5
O242 C241 H24D 109.5
H24C C241 H24D 109.5
O242 C241 H24E 109.5
H24C C241 H24E 109.5
H24D C241 H24E 109.5
C243 O242 C241 126(2)
O242 C243 C244 124(2)
O242 C243 H24F 106.3
C244 C243 H24F 106.3
O242 C243 H24G 106.3
C244 C243 H24G 106.4
H24F C243 H24G 106.4
O245 C244 C243 102(2)
O245 C244 H24H 111.3
C243 C244 H24H 111.3
O245 C244 H24I 111.3
C243 C244 H24I 111.3
H24H C244 H24I 109.2
C244 O245 C246 130.6(19)
O245 C246 H24J 109.5
O245 C246 H24K 109.5
H24J C246 H24K 109.5
O245 C246 H24L 109.5
H24J C246 H24L 109.5
H24K C246 H24L 109.5
O252 C251 H25C 111.0
O252 C251 H25D 109.5
H25C C251 H25D 109.5
O252 C251 H25E 109.5
H25C C251 H25E 109.5
H25D C251 H25E 108.0
C253 O252 C251 117(2)
O252 C253 C254 130(2)
O252 C253 H25F 104.9
C254 C253 H25F 104.9
O252 C253 H25G 104.9
C254 C253 H25G 104.9
H25F C253 H25G 105.8
O255 C254 C253 117(2)
O255 C254 H25H 108.0
C253 C254 H25H 108.0
O255 C254 H25I 108.0
C253 C254 H25I 108.0
H25H C254 H25I 107.2
C254 O255 C256 124(2)
O255 C256 H25J 109.5
O255 C256 H25K 109.5
H25J C256 H25K 109.5
O255 C256 H25L 109.5
H25J C256 H25L 109.5
H25K C256 H25L 109.5

loop_
_geom_bond_atom_site_label_1
_geom_bond_atom_site_label_2
_geom_bond_distance
U1 O2 2.126(3)
U1 O1 2.133(4)
U1 O3 2.166(3)
U1 O4 2.472(3)
U1 C109 2.511(5)
U1 N1 2.564(4)
U1 U2 3.8411(3)
U2 O5 2.145(3)
U2 O6 2.157(3)
U2 O4 2.326(3)
U2 C110 2.434(5)
U2 N2 2.624(4)
U2 C109 2.632(5)
U2 C71 3.022(5)
O1 C3 1.361(6)
O2 C10 1.359(6)
O3 C17 1.354(6)
O4 C57 1.389(6)
O5 C64 1.361(6)
O6 C71 1.379(6)
N1 C15 1.492(6)
N1 C1 1.496(6)
N1 C8 1.498(6)
N2 C62 1.481(7)
N2 C69 1.486(6)
N2 C55 1.504(6)
C1 C2 1.499(7)
C1 H1A 0.9900
C1 H1B 0.9900
C2 C7 1.382(8)
C2 C3 1.396(7)
C3 C4 1.412(8)
C4 C5 1.385(9)
C4 C22 1.534(7)
C5 C6 1.391(10)
C5 H5A 0.9500
C6 C7 1.390(10)
C6 C32 1.525(11)
C7 H7A 0.9500
C8 C9 1.514(7)
C8 H8A 0.9900
C8 H8B 0.9900
C9 C10 1.392(7)
C9 C14 1.405(6)
C10 C11 1.409(7)
C11 C12 1.394(7)
C11 C33 1.544(7)
C12 C13 1.390(7)
C12 H12A 0.9500
C13 C14 1.386(7)
C13 C43 1.504(7)
C14 H14A 0.9500
C15 C16 1.520(7)
C15 H15A 0.9900
C15 H15B 0.9900
C16 C21 1.374(7)
C16 C17 1.404(7)
C17 C18 1.420(7)
C18 C19 1.395(7)
C18 C44 1.543(7)
C19 C20 1.387(8)
C19 H19A 0.9500
C20 C21 1.378(8)
C20 C54 1.524(8)
C21 H21A 0.9500
C22 C30A 1.410(13)
C22 C26 1.438(10)
C22 C27A 1.544(12)
C22 C27 1.581(9)
C22 C30 1.593(10)
C22 C26A 1.649(12)
C23 C31 1.513(12)
C23 C28 1.531(12)
C23 C26 1.535(12)
C23 H23A 1.0000
C24 C28 1.531(13)
C24 C29 1.531(13)
C24 C30 1.546(13)
C24 H24A 1.0000
C25 C29 1.513(13)
C25 C31 1.530(13)
C25 C27 1.551(12)
C25 H25A 1.0000
C26 H26A 0.9900
C26 H26B 0.9900
C27 H27A 0.9900
C27 H27B 0.9900
C28 H28A 0.9900
C28 H28B 0.9900
C29 H29A 0.9900
C29 H29B 0.9900
C30 H30A 0.9900
C30 H30B 0.9900
C31 H31A 0.9900
C31 H31B 0.9900
C23A C31A 1.503(18)
C23A C28A 1.518(18)
C23A C26A 1.551(16)
C23A H23L 1.0000
C24A C29A 1.508(18)
C24A C28A 1.532(16)
C24A C30A 1.543(17)
C24A H24B 1.0000
C25A C29A 1.524(16)
C25A C27A 1.538(16)
C25A C31A 1.540(16)
C25A H25B 1.0000
C26A H26C 0.9900
C26A H26D 0.9900
C27A H27C 0.9900
C27A H27D 0.9900
C28A H28C 0.9900
C28A H28D 0.9900
C29A H29C 0.9900
C29A H29D 0.9900
C30A H30C 0.9900
C30A H30D 0.9900
C31A H31C 0.9900
C31A H31D 0.9900
C32 H32A 0.9800
C32 H32B 0.9800
C32 H32C 0.9800
C33 C41 1.532(7)
C33 C38 1.547(7)
C33 C37 1.553(7)
C34 C42 1.526(7)
C34 C39 1.533(8)
C34 C37 1.534(7)
C34 H34A 1.0000
C35 C39 1.515(8)
C35 C41 1.532(7)
C35 C40 1.543(7)
C35 H35A 1.0000
C36 C42 1.530(7)
C36 C38 1.533(7)
C36 C40 1.537(7)
C36 H36A 1.0000
C37 H37A 0.9900
C37 H37B 0.9900
C38 H38A 0.9900
C38 H38B 0.9900
C39 H39A 0.9900
C39 H39B 0.9900
C40 H40A 0.9900
C40 H40B 0.9900
C41 H41A 0.9900
C41 H41B 0.9900
C42 H42A 0.9900
C42 H42B 0.9900
C43 H43A 0.9800
C43 H43B 0.9800
C43 H43C 0.9800
C44 C49 1.539(6)
C44 C52 1.544(7)
C44 C48 1.548(7)
C45 C53 1.527(7)
C45 C50 1.532(7)
C45 C48 1.534(7)
C45 H45A 1.0000
C46 C51 1.521(7)
C46 C52 1.537(7)
C46 C50 1.545(7)
C46 H46A 1.0000
C47 C53 1.519(7)
C47 C49 1.526(7)
C47 C51 1.533(7)
C47 H47A 1.0000
C48 H48A 0.9900
C48 H48B 0.9900
C49 H49A 0.9900
C49 H49B 0.9900
C50 H50A 0.9900
C50 H50B 0.9900
C51 H51A 0.9900
C51 H51B 0.9900
C52 H52A 0.9900
C52 H52B 0.9900
C53 H53A 0.9900
C53 H53B 0.9900
C54 H54A 0.9800
C54 H54B 0.9800
C54 H54C 0.9800
C55 C56 1.493(8)
C55 H55A 0.9900
C55 H55B 0.9900
C56 C61 1.375(8)
C56 C57 1.405(8)
C57 C58 1.403(8)
C58 C59 1.416(8)
C58 C76 1.537(8)
C59 C60 1.368(10)
C59 H59A 0.9500
C60 C61 1.386(10)
C60 C86 1.535(9)
C61 H61A 0.9500
C62 C63 1.488(8)
C62 H62A 0.9900
C62 H62B 0.9900
C63 C68 1.388(8)
C63 C64 1.401(7)
C64 C65 1.406(7)
C65 C66 1.401(7)
C65 C87 1.529(7)
C66 C67 1.387(8)
C66 H66A 0.9500
C67 C68 1.375(10)
C67 C97 1.523(9)
C68 H68A 0.9500
C69 C70 1.511(7)
C69 H69A 0.9900
C69 H69B 0.9900
C70 C71 1.381(7)
C70 C75 1.395(7)
C71 C72 1.420(7)
C72 C73 1.386(7)
C72 C98 1.546(7)
C73 C74 1.394(7)
C73 H73A 0.9500
C74 C75 1.377(7)
C74 C108 1.508(7)
C75 H75A 0.9500
C76 C80 1.518(8)
C76 C81 1.527(8)
C76 C84 1.550(8)
C77 C82 1.476(12)
C77 C85 1.522(12)
C77 C80 1.541(11)
C77 H77A 1.0000
C78 C82 1.487(11)
C78 C83 1.508(9)
C78 C84 1.541(11)
C78 H78A 1.0000
C79 C83 1.504(9)
C79 C85 1.550(10)
C79 C81 1.558(9)
C79 H79A 1.0000
C80 H80A 0.9900
C80 H80B 0.9900
C81 H81A 0.9900
C81 H81B 0.9900
C82 H82A 0.9900
C82 H82B 0.9900
C83 H83A 0.9900
C83 H83B 0.9900
C84 H84A 0.9900
C84 H84B 0.9900
C85 H85A 0.9900
C85 H85B 0.9900
C86 H86A 0.9800
C86 H86B 0.9800
C86 H86C 0.9800
C87 C95 1.528(7)
C87 C92 1.540(7)
C87 C91 1.541(7)
C88 C93 1.489(11)
C88 C96 1.524(9)
C88 C91 1.537(9)
C88 H88A 1.0000
C89 C93 1.514(11)
C89 C94 1.537(8)
C89 C95 1.542(8)
C89 H89A 1.0000
C90 C96 1.523(8)
C90 C92 1.525(7)
C90 C94 1.525(8)
C90 H90A 1.0000
C91 H91A 0.9900
C91 H91B 0.9900
C92 H92A 0.9900
C92 H92B 0.9900
C93 H93A 0.9900
C93 H93B 0.9900
C94 H94A 0.9900
C94 H94B 0.9900
C95 H95A 0.9900
C95 H95B 0.9900
C96 H96A 0.9900
C96 H96B 0.9900
C97 H97A 0.9800
C97 H97B 0.9800
C97 H97C 0.9800
C98 C106 1.522(8)
C98 C102 1.534(7)
C98 C103 1.542(8)
C99 C107 1.526(9)
C99 C102 1.529(8)
C99 C104 1.536(10)
C99 H99A 1.0000
C100 C105 1.486(13)
C100 C104 1.523(12)
C100 C106 1.557(9)
C100 H10A 1.0000
C101 C105 1.486(11)
C101 C107 1.517(8)
C101 C103 1.535(8)
C101 H10B 1.0000
C102 H10C 0.9900
C102 H10D 0.9900
C103 H10E 0.9900
C103 H10F 0.9900
C104 H10G 0.9900
C104 H10H 0.9900
C105 H10I 0.9900
C105 H10J 0.9900
C106 H10K 0.9900
C106 H10L 0.9900
C107 H10M 0.9900
C107 H10N 0.9900
C108 H10O 0.9800
C108 H10P 0.9800
C108 H10Q 0.9800
C109 C111 1.378(7)
C109 H10R 1.0000
C110 C112 1.349(8)
C110 H110 0.9500
C111 C112 1.470(8)
C111 C116 1.520(8)
C112 C113 1.520(7)
C113 C114 1.504(9)
C113 H11C 0.9900
C113 H11D 0.9900
C114 C115 1.519(10)
C114 H11E 0.9900
C114 H11F 0.9900
C115 C116 1.541(8)
C115 H11G 0.9900
C115 H11H 0.9900
C116 H11I 0.9900
C116 H11J 0.9900
C201 O202 1.411(13)
C201 H20A 0.9800
C201 H20B 0.9800
C201 H20C 0.9800
O202 C203 1.468(14)
C203 C204 1.470(15)
C203 H20D 0.9900
C203 H20E 0.9900
C204 O205 1.367(14)
C204 H20F 0.9900
C204 H20G 0.9900
O205 C206 1.438(18)
C206 H20H 0.9800
C206 H20I 0.9800
C206 H20J 0.9800
C211 O212 1.423(14)
C211 H21B 0.9800
C211 H21C 0.9800
C211 H21D 0.9800
O212 C213 1.454(13)
C213 C214 1.470(15)
C213 H21E 0.9900
C213 H21F 0.9900
C214 O215 1.398(14)
C214 H21G 0.9900
C214 H21H 0.9900
O215 C216 1.409(14)
C216 H21I 0.9800
C216 H21J 0.9800
C216 H21K 0.9800
C221 O222 1.426(16)
C221 H22A 0.9800
C221 H22B 0.9800
C221 H22C 0.9800
O222 C223 1.469(16)
C223 C224 1.467(17)
C223 H22D 0.9900
C223 H22E 0.9900
C224 O225 1.390(17)
C224 H22F 0.9900
C224 H22G 0.9900
O225 C226 1.424(18)
C226 H22H 0.9800
C226 H22I 0.9800
C226 H22J 0.9800
C231 O232 1.547(19)
C231 H23B 0.9800
C231 H23C 0.9800
C231 H23D 0.9800
O232 C233 1.385(16)
C233 C234 1.460(18)
C233 H23E 0.9900
C233 H23F 0.9900
C234 O235 1.408(16)
C234 H23G 0.9900
C234 H23H 0.9900
O235 C236 1.495(18)
C236 H23I 0.9800
C236 H23J 0.9800
C236 H23K 0.9800
C241 O242 1.53(2)
C241 H24C 0.9800
C241 H24D 0.9800
C241 H24E 0.9800
O242 C243 1.383(19)
C243 C244 1.47(2)
C243 H24F 0.9900
C243 H24G 0.9900
C244 O245 1.408(19)
C244 H24H 0.9900
C244 H24I 0.9900
O245 C246 1.59(2)
C246 H24J 0.9800
C246 H24K 0.9800
C246 H24L 0.9800
C251 O252 1.58(2)
C251 H25C 0.9800
C251 H25D 0.9800
C251 H25E 0.9800
O252 C253 1.39(2)
C253 C254 1.45(2)
C253 H25F 0.9900
C253 H25G 0.9900
C254 O255 1.38(2)
C254 H25H 0.9900
C254 H25I 0.9900
O255 C256 1.56(2)
C256 H25J 0.9800
C256 H25K 0.9800
C256 H25L 0.9800

loop_
_geom_torsion_atom_site_label_1
_geom_torsion_atom_site_label_2
_geom_torsion_atom_site_label_3
_geom_torsion_atom_site_label_4
_geom_torsion
O2 U1 U2 O5 -155.17(14)
O1 U1 U2 O5 47.14(14)
O3 U1 U2 O5 -40.89(19)
O4 U1 U2 O5 140.38(18)
C109 U1 U2 O5 -47.0(2)
N1 U1 U2 O5 116.54(15)
O2 U1 U2 O6 56.12(15)
O1 U1 U2 O6 -101.57(15)
O3 U1 U2 O6 170.4(2)
O4 U1 U2 O6 -8.33(18)
C109 U1 U2 O6 164.3(2)
N1 U1 U2 O6 -32.16(16)
O2 U1 U2 O4 64.45(17)
O1 U1 U2 O4 -93.25(17)
O3 U1 U2 O4 178.7(2)
C109 U1 U2 O4 172.7(2)
N1 U1 U2 O4 -23.84(18)
O2 U1 U2 C110 -47.06(17)
O1 U1 U2 C110 155.24(17)
O3 U1 U2 C110 67.2(2)
O4 U1 U2 C110 -111.5(2)
C109 U1 U2 C110 61.1(2)
N1 U1 U2 C110 -135.35(18)
O2 U1 U2 N2 129.91(13)
O1 U1 U2 N2 -27.78(13)
O3 U1 U2 N2 -115.80(19)
O4 U1 U2 N2 65.47(17)
C109 U1 U2 N2 -121.9(2)
N1 U1 U2 N2 41.63(14)
O2 U1 U2 C109 -108.2(2)
O1 U1 U2 C109 94.1(2)
O3 U1 U2 C109 6.1(2)
O4 U1 U2 C109 -172.7(2)
N1 U1 U2 C109 163.5(2)
O2 U1 U2 C71 85.8(2)
O1 U1 U2 C71 -71.9(2)
O3 U1 U2 C71 -159.9(2)
O4 U1 U2 C71 21.4(2)
C109 U1 U2 C71 -166.0(3)
N1 U1 U2 C71 -2.5(2)
O2 U1 O1 C3 23.0(7)
O3 U1 O1 C3 -59.3(5)
O4 U1 O1 C3 117.1(5)
C109 U1 O1 C3 -164.7(5)
N1 U1 O1 C3 20.3(5)
U2 U1 O1 C3 152.5(5)
O1 U1 O2 C10 -19.2(6)
O3 U1 O2 C10 63.9(5)
O4 U1 O2 C10 -113.3(5)
C109 U1 O2 C10 169.3(5)
N1 U1 O2 C10 -16.5(5)
U2 U1 O2 C10 -144.9(5)
O2 U1 O3 C17 -126.5(4)
O1 U1 O3 C17 25.8(4)
C109 U1 O3 C17 117.9(4)
N1 U1 O3 C17 -49.1(4)
U2 U1 O3 C17 113.6(3)
O5 U2 O4 C57 96.4(4)
O6 U2 O4 C57 -22.7(4)
C110 U2 O4 C57 -125.1(4)
N2 U2 O4 C57 52.8(4)
C109 U2 O4 C57 168.2(4)
C71 U2 O4 C57 -5.5(4)
U1 U2 O4 C57 163.3(4)
O5 U2 O4 U1 -66.9(2)
O6 U2 O4 U1 173.99(13)
C110 U2 O4 U1 71.59(19)
N2 U2 O4 U1 -110.47(15)
C109 U2 O4 U1 4.86(15)
C71 U2 O4 U1 -168.77(12)
O2 U1 O4 C57 78.8(4)
O1 U1 O4 C57 -73.4(4)
C109 U1 O4 C57 -165.2(5)
N1 U1 O4 C57 1.7(4)
U2 U1 O4 C57 -160.1(5)
O2 U1 O4 U2 -121.05(14)
O1 U1 O4 U2 86.72(14)
C109 U1 O4 U2 -5.10(15)
N1 U1 O4 U2 161.88(14)
O6 U2 O5 C64 56.6(5)
O4 U2 O5 C64 -60.7(6)
C110 U2 O5 C64 162.1(5)
N2 U2 O5 C64 -17.1(5)
C109 U2 O5 C64 -129.2(5)
C71 U2 O5 C64 53.2(5)
U1 U2 O5 C64 -100.9(5)
O5 U2 O6 C71 -8.2(3)
O4 U2 O6 C71 138.8(3)
C110 U2 O6 C71 -118.2(3)
N2 U2 O6 C71 64.5(3)
C109 U2 O6 C71 -158.8(6)
U1 U2 O6 C71 143.9(3)
O2 U1 N1 C15 88.7(3)
O1 U1 N1 C15 -92.6(3)
O3 U1 N1 C15 0.0(3)
O4 U1 N1 C15 178.2(3)
C109 U1 N1 C15 -113.7(6)
U2 U1 N1 C15 -168.1(2)
O2 U1 N1 C1 -146.1(3)
O1 U1 N1 C1 32.6(3)
O3 U1 N1 C1 125.2(3)
O4 U1 N1 C1 -56.6(3)
C109 U1 N1 C1 11.4(8)
U2 U1 N1 C1 -43.0(3)
O2 U1 N1 C8 -32.4(3)
O1 U1 N1 C8 146.3(3)
O3 U1 N1 C8 -121.1(3)
O4 U1 N1 C8 57.1(3)
C109 U1 N1 C8 125.2(6)
U2 U1 N1 C8 70.8(3)
O5 U2 N2 C62 -29.9(3)
O6 U2 N2 C62 -135.9(3)
O4 U2 N2 C62 124.5(3)
C109 U2 N2 C62 52.9(4)
C71 U2 N2 C62 -112.4(3)
U1 U2 N2 C62 89.1(3)
O5 U2 N2 C69 93.3(3)
O6 U2 N2 C69 -12.8(3)
O4 U2 N2 C69 -112.4(3)
C109 U2 N2 C69 176.0(3)
C71 U2 N2 C69 10.7(3)
U1 U2 N2 C69 -147.8(3)
O5 U2 N2 C55 -144.5(3)
O6 U2 N2 C55 109.5(3)
O4 U2 N2 C55 9.9(3)
C109 U2 N2 C55 -61.7(3)
C71 U2 N2 C55 133.0(3)
U1 U2 N2 C55 -25.5(3)
C15 N1 C1 C2 54.5(6)
C8 N1 C1 C2 173.7(4)
U1 N1 C1 C2 -70.7(5)
N1 C1 C2 C7 -122.3(6)
N1 C1 C2 C3 57.4(7)
U1 O1 C3 C2 -40.4(8)
U1 O1 C3 C4 138.5(5)
C7 C2 C3 O1 179.5(6)
C1 C2 C3 O1 -0.2(8)
C7 C2 C3 C4 0.5(10)
C1 C2 C3 C4 -179.2(6)
O1 C3 C4 C5 -179.1(6)
C2 C3 C4 C5 -0.2(10)
O1 C3 C4 C22 5.3(10)
C2 C3 C4 C22 -175.8(6)
C3 C4 C5 C6 1.6(13)
C22 C4 C5 C6 177.5(8)
C4 C5 C6 C7 -3.2(15)
C4 C5 C6 C32 176.1(9)
C3 C2 C7 C6 -2.1(12)
C1 C2 C7 C6 177.6(7)
C5 C6 C7 C2 3.4(14)
C32 C6 C7 C2 -176.0(9)
C15 N1 C8 C9 -54.0(5)
C1 N1 C8 C9 -175.0(4)
U1 N1 C8 C9 68.8(4)
N1 C8 C9 C10 -57.1(6)
N1 C8 C9 C14 125.0(5)
U1 O2 C10 C9 35.4(7)
U1 O2 C10 C11 -143.5(4)
C14 C9 C10 O2 179.3(4)
C8 C9 C10 O2 1.4(7)
C14 C9 C10 C11 -1.8(7)
C8 C9 C10 C11 -179.7(4)
O2 C10 C11 C12 -177.1(4)
C9 C10 C11 C12 4.1(7)
O2 C10 C11 C33 10.2(7)
C9 C10 C11 C33 -168.6(4)
C10 C11 C12 C13 -4.1(8)
C33 C11 C12 C13 168.8(5)
C11 C12 C13 C14 1.6(8)
C11 C12 C13 C43 -176.0(5)
C12 C13 C14 C9 0.9(7)
C43 C13 C14 C9 178.5(5)
C10 C9 C14 C13 -0.8(7)
C8 C9 C14 C13 177.2(5)
C1 N1 C15 C16 -78.0(5)
C8 N1 C15 C16 165.4(4)
U1 N1 C15 C16 45.3(5)
N1 C15 C16 C21 120.8(6)
N1 C15 C16 C17 -65.9(7)
U1 O3 C17 C16 49.7(6)
U1 O3 C17 C18 -131.2(4)
C21 C16 C17 O3 -171.2(5)
C15 C16 C17 O3 15.5(7)
C21 C16 C17 C18 9.6(8)
C15 C16 C17 C18 -163.7(5)
O3 C17 C18 C19 169.3(5)
C16 C17 C18 C19 -11.6(7)
O3 C17 C18 C44 -15.6(7)
C16 C17 C18 C44 163.5(5)
C17 C18 C19 C20 4.9(9)
C44 C18 C19 C20 -170.3(6)
C18 C19 C20 C21 3.9(10)
C18 C19 C20 C54 -177.3(7)
C17 C16 C21 C20 -0.2(9)
C15 C16 C21 C20 173.1(6)
C19 C20 C21 C16 -6.4(10)
C54 C20 C21 C16 174.9(7)
C5 C4 C22 C30A -101.7(9)
C3 C4 C22 C30A 73.8(9)
C5 C4 C22 C26 44.6(9)
C3 C4 C22 C26 -140.0(7)
C5 C4 C22 C27A 132.6(8)
C3 C4 C22 C27A -52.0(9)
C5 C4 C22 C27 167.4(7)
C3 C4 C22 C27 -17.1(9)
C5 C4 C22 C30 -77.1(9)
C3 C4 C22 C30 98.4(7)
C5 C4 C22 C26A 15.1(10)
C3 C4 C22 C26A -169.4(7)
C30A C22 C26 C23 -47.1(13)
C4 C22 C26 C23 -178.1(7)
C27A C22 C26 C23 71.0(8)
C27 C22 C26 C23 56.7(9)
C30 C22 C26 C23 -55.0(9)
C26A C22 C26 C23 -73.8(13)
C31 C23 C26 C22 -61.3(10)
C28 C23 C26 C22 58.3(10)
C29 C25 C27 C22 -65.4(9)
C31 C25 C27 C22 55.0(10)
C30A C22 C27 C25 82.3(8)
C26 C22 C27 C25 -53.2(9)
C4 C22 C27 C25 -176.0(6)
C27A C22 C27 C25 -80.7(11)
C30 C22 C27 C25 63.0(8)
C26A C22 C27 C25 -27.5(11)
C31 C23 C28 C24 60.6(9)
C26 C23 C28 C24 -59.2(9)
C29 C24 C28 C23 -59.2(10)
C30 C24 C28 C23 59.7(10)
C31 C25 C29 C24 -61.0(10)
C27 C25 C29 C24 60.0(10)
C28 C24 C29 C25 59.5(10)
C30 C24 C29 C25 -58.1(10)
C28 C24 C30 C22 -57.2(10)
C29 C24 C30 C22 60.7(10)
C30A C22 C30 C24 -111.4(18)
C26 C22 C30 C24 55.3(9)
C4 C22 C30 C24 176.9(6)
C27A C22 C30 C24 -37.9(11)
C27 C22 C30 C24 -60.9(8)
C26A C22 C30 C24 64.0(8)
C28 C23 C31 C25 -60.5(9)
C26 C23 C31 C25 59.5(10)
C29 C25 C31 C23 61.2(10)
C27 C25 C31 C23 -58.8(10)
C31A C23A C26A C22 -61.9(12)
C28A C23A C26A C22 58.8(12)
C30A C22 C26A C23A -60.5(11)
C26 C22 C26A C23A 99.6(15)
C4 C22 C26A C23A -173.6(8)
C27A C22 C26A C23A 63.8(11)
C27 C22 C26A C23A 37.9(13)
C30 C22 C26A C23A -62.6(9)
C29A C25A C27A C22 -52.3(12)
C31A C25A C27A C22 65.4(12)
C30A C22 C27A C25A 52.5(11)
C26 C22 C27A C25A -82.5(9)
C4 C22 C27A C25A 170.2(7)
C27 C22 C27A C25A 71.4(11)
C30 C22 C27A C25A 25.2(12)
C26A C22 C27A C25A -66.5(10)
C31A C23A C28A C24A 60.4(13)
C26A C23A C28A C24A -61.5(13)
C29A C24A C28A C23A -59.2(13)
C30A C24A C28A C23A 60.4(13)
C28A C24A C29A C25A 60.1(13)
C30A C24A C29A C25A -58.5(13)
C27A C25A C29A C24A 58.6(13)
C31A C25A C29A C24A -60.1(13)
C26 C22 C30A C24A 50.1(15)
C4 C22 C30A C24A -176.7(9)
C27A C22 C30A C24A -53.5(12)
C27 C22 C30A C24A -63.4(10)
C30 C22 C30A C24A 67.6(15)
C26A C22 C30A C24A 62.8(11)
C29A C24A C30A C22 55.3(13)
C28A C24A C30A C22 -63.7(13)
C28A C23A C31A C25A -61.6(13)
C26A C23A C31A C25A 59.2(13)
C29A C25A C31A C23A 60.4(13)
C27A C25A C31A C23A -58.8(13)
C12 C11 C33 C41 8.9(7)
C10 C11 C33 C41 -178.7(5)
C12 C11 C33 C38 -108.7(5)
C10 C11 C33 C38 63.7(6)
C12 C11 C33 C37 130.4(5)
C10 C11 C33 C37 -57.3(6)
C42 C34 C37 C33 -58.5(6)
C39 C34 C37 C33 62.5(6)
C41 C33 C37 C34 -60.4(5)
C11 C33 C37 C34 175.2(4)
C38 C33 C37 C34 56.3(6)
C42 C36 C38 C33 59.6(5)
C40 C36 C38 C33 -60.5(5)
C41 C33 C38 C36 58.9(5)
C11 C33 C38 C36 179.5(4)
C37 C33 C38 C36 -57.4(5)
C41 C35 C39 C34 58.9(6)
C40 C35 C39 C34 -60.6(6)
C42 C34 C39 C35 59.7(6)
C37 C34 C39 C35 -60.7(6)
C42 C36 C40 C35 -58.2(6)
C38 C36 C40 C35 60.8(5)
C39 C35 C40 C36 60.1(6)
C41 C35 C40 C36 -60.7(6)
C11 C33 C41 C35 -176.5(4)
C38 C33 C41 C35 -59.7(6)
C37 C33 C41 C35 58.5(6)
C39 C35 C41 C33 -59.3(6)
C40 C35 C41 C33 61.3(6)
C39 C34 C42 C36 -58.3(6)
C37 C34 C42 C36 61.7(6)
C38 C36 C42 C34 -61.7(5)
C40 C36 C42 C34 57.7(5)
C19 C18 C44 C49 1.0(7)
C17 C18 C44 C49 -173.9(4)
C19 C18 C44 C52 119.2(5)
C17 C18 C44 C52 -55.7(6)
C19 C18 C44 C48 -120.0(5)
C17 C18 C44 C48 65.2(6)
C53 C45 C48 C44 -60.4(5)
C50 C45 C48 C44 59.9(5)
C49 C44 C48 C45 57.9(5)
C18 C44 C48 C45 -179.0(4)
C52 C44 C48 C45 -58.1(5)
C53 C47 C49 C44 60.4(5)
C51 C47 C49 C44 -60.5(5)
C18 C44 C49 C47 177.5(4)
C52 C44 C49 C47 58.6(5)
C48 C44 C49 C47 -58.1(5)
C53 C45 C50 C46 60.1(5)
C48 C45 C50 C46 -60.4(5)
C51 C46 C50 C45 -60.2(5)
C52 C46 C50 C45 60.1(5)
C52 C46 C51 C47 -59.7(5)
C50 C46 C51 C47 60.0(6)
C53 C47 C51 C46 -60.8(6)
C49 C47 C51 C46 59.7(6)
C51 C46 C52 C44 59.9(5)
C50 C46 C52 C44 -59.7(5)
C49 C44 C52 C46 -57.7(5)
C18 C44 C52 C46 -178.1(4)
C48 C44 C52 C46 58.2(5)
C49 C47 C53 C45 -60.1(6)
C51 C47 C53 C45 60.3(6)
C50 C45 C53 C47 -59.9(6)
C48 C45 C53 C47 60.4(6)
C62 N2 C55 C56 -176.7(5)
C69 N2 C55 C56 61.6(5)
U2 N2 C55 C56 -61.5(5)
N2 C55 C56 C61 -113.7(6)
N2 C55 C56 C57 64.7(6)
U2 O4 C57 C58 104.8(5)
U1 O4 C57 C58 -97.0(6)
U2 O4 C57 C56 -73.5(5)
U1 O4 C57 C56 84.7(5)
C61 C56 C57 O4 -172.6(5)
C55 C56 C57 O4 9.0(7)
C61 C56 C57 C58 9.0(8)
C55 C56 C57 C58 -169.4(5)
O4 C57 C58 C59 172.2(5)
C56 C57 C58 C59 -9.6(8)
O4 C57 C58 C76 -10.7(9)
C56 C57 C58 C76 167.5(5)
C57 C58 C59 C60 4.1(10)
C76 C58 C59 C60 -173.4(7)
C58 C59 C60 C61 2.4(11)
C58 C59 C60 C86 -178.6(7)
C57 C56 C61 C60 -2.2(10)
C55 C56 C61 C60 176.2(6)
C59 C60 C61 C56 -3.4(11)
C86 C60 C61 C56 177.6(7)
C69 N2 C62 C63 -52.2(6)
C55 N2 C62 C63 -171.7(5)
U2 N2 C62 C63 69.9(6)
N2 C62 C63 C68 119.6(6)
N2 C62 C63 C64 -63.0(8)
U2 O5 C64 C63 32.3(8)
U2 O5 C64 C65 -146.9(4)
C68 C63 C64 O5 -175.9(5)
C62 C63 C64 O5 6.7(7)
C68 C63 C64 C65 3.3(8)
C62 C63 C64 C65 -174.1(5)
O5 C64 C65 C66 174.5(5)
C63 C64 C65 C66 -4.7(7)
O5 C64 C65 C87 -5.3(7)
C63 C64 C65 C87 175.6(5)
C64 C65 C66 C67 2.7(8)
C87 C65 C66 C67 -177.5(5)
C65 C66 C67 C68 0.7(10)
C65 C66 C67 C97 -177.1(6)
C66 C67 C68 C63 -2.3(10)
C97 C67 C68 C63 175.5(7)
C64 C63 C68 C67 0.3(10)
C62 C63 C68 C67 177.7(6)
C62 N2 C69 C70 80.6(5)
C55 N2 C69 C70 -162.2(4)
U2 N2 C69 C70 -38.9(5)
N2 C69 C70 C71 67.9(6)
N2 C69 C70 C75 -116.3(5)
U2 O6 C71 C70 -66.2(5)
U2 O6 C71 C72 111.3(4)
C75 C70 C71 O6 173.1(4)
C69 C70 C71 O6 -11.0(7)
C75 C70 C71 C72 -4.4(7)
C69 C70 C71 C72 171.4(4)
C75 C70 C71 U2 136.7(4)
C69 C70 C71 U2 -47.5(5)
O5 U2 C71 O6 171.8(3)
O4 U2 C71 O6 -45.8(3)
C110 U2 C71 O6 68.2(3)
N2 U2 C71 O6 -108.5(3)
C109 U2 C71 O6 161.5(6)
U1 U2 C71 O6 -60.0(4)
O5 U2 C71 C70 -62.7(3)
O6 U2 C71 C70 125.5(5)
O4 U2 C71 C70 79.7(3)
C110 U2 C71 C70 -166.4(3)
N2 U2 C71 C70 17.0(3)
C109 U2 C71 C70 -73.1(7)
U1 U2 C71 C70 65.5(4)
O5 U2 C71 C72 75.0(4)
O6 U2 C71 C72 -96.9(5)
O4 U2 C71 C72 -142.6(4)
C110 U2 C71 C72 -28.7(4)
N2 U2 C71 C72 154.6(4)
C109 U2 C71 C72 64.6(8)
U1 U2 C71 C72 -156.9(3)
O6 C71 C72 C73 -172.5(4)
C70 C71 C72 C73 5.0(7)
U2 C71 C72 C73 -124.1(4)
O6 C71 C72 C98 9.5(7)
C70 C71 C72 C98 -173.1(4)
U2 C71 C72 C98 57.8(6)
C71 C72 C73 C74 -0.8(7)
C98 C72 C73 C74 177.3(5)
C72 C73 C74 C75 -3.9(8)
C72 C73 C74 C108 174.1(5)
C73 C74 C75 C70 4.5(8)
C108 C74 C75 C70 -173.4(5)
C71 C70 C75 C74 -0.5(8)
C69 C70 C75 C74 -176.4(5)
C57 C58 C76 C80 -121.6(6)
C59 C58 C76 C80 55.4(7)
C57 C58 C76 C81 0.3(8)
C59 C58 C76 C81 177.4(5)
C57 C58 C76 C84 120.0(6)
C59 C58 C76 C84 -62.9(7)
C81 C76 C80 C77 59.7(8)
C58 C76 C80 C77 -174.2(6)
C84 C76 C80 C77 -57.3(8)
C82 C77 C80 C76 59.4(8)
C85 C77 C80 C76 -61.5(9)
C80 C76 C81 C79 -59.8(7)
C58 C76 C81 C79 179.7(5)
C84 C76 C81 C79 59.3(7)
C83 C79 C81 C76 -58.3(7)
C85 C79 C81 C76 58.9(7)
C85 C77 C82 C78 60.5(10)
C80 C77 C82 C78 -60.0(9)
C83 C78 C82 C77 -59.0(9)
C84 C78 C82 C77 59.0(9)
C85 C79 C83 C78 -54.8(8)
C81 C79 C83 C78 60.8(7)
C82 C78 C83 C79 56.6(8)
C84 C78 C83 C79 -64.3(7)
C82 C78 C84 C76 -56.5(8)
C83 C78 C84 C76 64.3(7)
C80 C76 C84 C78 56.1(7)
C81 C76 C84 C78 -62.5(7)
C58 C76 C84 C78 172.1(5)
C82 C77 C85 C79 -59.1(9)
C80 C77 C85 C79 62.5(8)
C83 C79 C85 C77 56.0(8)
C81 C79 C85 C77 -60.0(7)
C66 C65 C87 C95 129.9(5)
C64 C65 C87 C95 -50.4(6)
C66 C65 C87 C92 9.6(6)
C64 C65 C87 C92 -170.7(4)
C66 C65 C87 C91 -109.0(5)
C64 C65 C87 C91 70.7(6)
C93 C88 C91 C87 60.8(6)
C96 C88 C91 C87 -61.2(7)
C95 C87 C91 C88 -57.3(6)
C65 C87 C91 C88 -179.5(4)
C92 C87 C91 C88 58.9(6)
C96 C90 C92 C87 61.0(6)
C94 C90 C92 C87 -59.2(6)
C95 C87 C92 C90 57.9(5)
C65 C87 C92 C90 -179.6(4)
C91 C87 C92 C90 -59.7(5)
C96 C88 C93 C89 59.6(7)
C91 C88 C93 C89 -61.8(7)
C94 C89 C93 C88 -59.5(7)
C95 C89 C93 C88 60.6(7)
C96 C90 C94 C89 -59.4(7)
C92 C90 C94 C89 60.3(7)
C93 C89 C94 C90 59.3(7)
C95 C89 C94 C90 -62.2(7)
C65 C87 C95 C89 176.8(5)
C92 C87 C95 C89 -60.2(6)
C91 C87 C95 C89 55.9(6)
C93 C89 C95 C87 -58.0(6)
C94 C89 C95 C87 63.8(7)
C92 C90 C96 C88 -60.2(7)
C94 C90 C96 C88 60.2(7)
C93 C88 C96 C90 -60.5(7)
C91 C88 C96 C90 61.0(8)
C73 C72 C98 C106 -124.7(6)
C71 C72 C98 C106 53.3(7)
C73 C72 C98 C102 -4.0(7)
C71 C72 C98 C102 173.9(5)
C73 C72 C98 C103 114.2(5)
C71 C72 C98 C103 -67.8(6)
C107 C99 C102 C98 -61.1(7)
C104 C99 C102 C98 57.8(7)
C106 C98 C102 C99 -57.2(7)
C103 C98 C102 C99 59.2(6)
C72 C98 C102 C99 -179.2(5)
C105 C101 C103 C98 -60.1(8)
C107 C101 C103 C98 61.2(7)
C106 C98 C103 C101 57.8(6)
C102 C98 C103 C101 -58.5(6)
C72 C98 C103 C101 -179.8(5)
C105 C100 C104 C99 -58.2(8)
C106 C100 C104 C99 63.1(9)
C107 C99 C104 C100 58.3(8)
C102 C99 C104 C100 -60.6(9)
C104 C100 C105 C101 59.2(8)
C106 C100 C105 C101 -60.0(9)
C107 C101 C105 C100 -60.5(8)
C103 C101 C105 C100 60.6(8)
C102 C98 C106 C100 59.2(8)
C103 C98 C106 C100 -55.6(8)
C72 C98 C106 C100 -178.5(6)
C105 C100 C106 C98 57.9(9)
C104 C100 C106 C98 -63.2(9)
C105 C101 C107 C99 60.7(7)
C103 C101 C107 C99 -59.9(7)
C102 C99 C107 C101 59.2(6)
C104 C99 C107 C101 -59.4(6)
O2 U1 C109 C111 -24.1(6)
O1 U1 C109 C111 159.9(6)
O3 U1 C109 C111 69.4(6)
O4 U1 C109 C111 -109.5(6)
N1 U1 C109 C111 -179.7(5)
U2 U1 C109 C111 -113.9(6)
O2 U1 C109 U2 89.78(17)
O1 U1 C109 U2 -86.25(16)
O3 U1 C109 U2 -176.68(13)
O4 U1 C109 U2 4.35(13)
N1 U1 C109 U2 -65.8(6)
O5 U2 C109 C111 -78.1(3)
O6 U2 C109 C111 73.2(8)
O4 U2 C109 C111 137.3(4)
C110 U2 C109 C111 30.5(3)
N2 U2 C109 C111 -152.6(3)
C71 U2 C109 C111 -67.9(8)
U1 U2 C109 C111 142.0(4)
O5 U2 C109 U1 139.95(16)
O6 U2 C109 U1 -68.8(7)
O4 U2 C109 U1 -4.62(14)
C110 U2 C109 U1 -111.5(2)
N2 U2 C109 U1 65.44(18)
C71 U2 C109 U1 150.1(5)
O5 U2 C110 C112 61.0(4)
O6 U2 C110 C112 167.4(4)
O4 U2 C110 C112 -94.0(4)
C109 U2 C110 C112 -20.9(4)
C71 U2 C110 C112 144.5(4)
U1 U2 C110 C112 -58.1(4)
U1 C109 C111 C112 71.1(7)
U2 C109 C111 C112 -41.4(5)
U1 C109 C111 C116 -113.4(6)
U2 C109 C111 C116 134.1(4)
U2 C110 C112 C111 8.2(6)
U2 C110 C112 C113 -168.4(4)
C109 C111 C112 C110 27.5(7)
C116 C111 C112 C110 -148.1(5)
C109 C111 C112 C113 -155.7(5)
C116 C111 C112 C113 28.6(7)
C110 C112 C113 C114 137.6(6)
C111 C112 C113 C114 -39.1(7)
C112 C113 C114 C115 56.0(6)
C113 C114 C115 C116 -62.7(6)
C109 C111 C116 C115 148.7(5)
C112 C111 C116 C115 -35.6(7)
C114 C115 C116 C111 52.4(6)
C201 O202 C203 C204 -176.4(13)
O202 C203 C204 O205 -79.3(16)
C203 C204 O205 C206 179.6(14)
C211 O212 C213 C214 -177.1(12)
O212 C213 C214 O215 176.6(10)
C213 C214 O215 C216 80.5(15)
C221 O222 C223 C224 -178.6(16)
O222 C223 C224 O225 78(2)
C223 C224 O225 C226 177.2(19)
C231 O232 C233 C234 -170.0(14)
O232 C233 C234 O235 -170.9(15)
C233 C234 O235 C236 -172.8(16)
C241 O242 C243 C244 149(3)
O242 C243 C244 O245 -129(3)
C243 C244 O245 C246 -150(3)
C251 O252 C253 C254 -169(4)
O252 C253 C254 O255 3(7)
C253 C254 O255 C256 -148(4)
